data_4341483
loop_
_publ_author_name
'Shankar, Bhaskaran'
'Elumalai, Palani'
'Deval Sathiyashivan, Shankar'
'Sathiyendiran, Malaichamy'

_publ_section_title
;
 Spheroid metallocavitands with eight calixarene-shaped receptors on the
 surface.
;
_journal_issue 19
_journal_name_full 'Inorganic chemistry'
_journal_page_first 10018
_journal_page_last 10020
_journal_paper_doi 10.1021/ic5014895
_journal_volume 53
_journal_year 2014
_chemical_formula_moiety 'C128 H90 N24 O19 Re6'
_chemical_formula_sum 'C128 H90 N24 O19 Re6'
_chemical_formula_weight 3385.44
_chemical_name_systematic
;
 ?
;
_space_group_IT_number 29
_symmetry_cell_setting orthorhombic
_symmetry_space_group_name_Hall 'P 2c -2ac'
_symmetry_space_group_name_H-M 'P c a 21'
_atom_sites_solution_hydrogens geom
_atom_sites_solution_primary direct
_atom_sites_solution_secondary difmap
_audit_creation_method SHELXL-97
_cell_angle_alpha 90.00
_cell_angle_beta 90.00
_cell_angle_gamma 90.00
_cell_formula_units_Z 4
_cell_length_a 25.9609(5)
_cell_length_b 16.7409(4)
_cell_length_c 27.4125(6)
_cell_measurement_reflns_used 22123
_cell_measurement_temperature 150(2)
_cell_measurement_theta_max 26.37
_cell_measurement_theta_min 2.99
_cell_volume 11913.7(4)
_computing_cell_refinement 'CrysAlis RED (Oxford, 2011)'
_computing_data_collection 'CrysAlis RED (Oxford, 2011)'
_computing_data_reduction 'CrysAlis RED (Oxford, 2011)'
_computing_molecular_graphics 'ORTEP-3 (Farrugia, 1997)'
_computing_publication_material 'SHELXL-97 (Sheldrick, 2008)'
_computing_structure_refinement 'SHELXL-97 (Sheldrick, 2008)'
_computing_structure_solution 'SHELXS-97 (Sheldrick, 1990)'
_diffrn_ambient_temperature 150(2)
_diffrn_detector_area_resol_mean 15.9853
_diffrn_measured_fraction_theta_full 0.998
_diffrn_measured_fraction_theta_max 0.998
_diffrn_measurement_device_type 'Xcalibur, Sapphire3'
_diffrn_measurement_method 'w scans'
_diffrn_radiation_monochromator graphite
_diffrn_radiation_source 'fine-focus sealed tube'
_diffrn_radiation_type MoK\a
_diffrn_radiation_wavelength 0.71073
_diffrn_reflns_av_R_equivalents 0.0584
_diffrn_reflns_av_sigmaI/netI 0.0394
_diffrn_reflns_limit_h_max 32
_diffrn_reflns_limit_h_min -32
_diffrn_reflns_limit_k_max 20
_diffrn_reflns_limit_k_min -20
_diffrn_reflns_limit_l_max 34
_diffrn_reflns_limit_l_min -34
_diffrn_reflns_number 170369
_diffrn_reflns_theta_full 26.37
_diffrn_reflns_theta_max 26.37
_diffrn_reflns_theta_min 2.99
_exptl_absorpt_coefficient_mu 6.151
_exptl_absorpt_correction_T_max 0.3878
_exptl_absorpt_correction_T_min 0.2289
_exptl_absorpt_correction_type multi-scan
_exptl_absorpt_process_details
;
CrysAlisPro, Agilent Technologies,
Version 1.171.34.49 (release 20-01-2011 CrysAlis171 .NET)
(compiled Jan 20 2011,15:58:25)
Empirical absorption correction using spherical harmonics,
 implemented in SCALE3 ABSPACK scaling algorithm.
;
_exptl_crystal_colour 'pale yellow'
_exptl_crystal_density_diffrn 1.887
_exptl_crystal_density_method 'not measured'
_exptl_crystal_description irregular
_exptl_crystal_F_000 6512
_exptl_crystal_size_max 0.34
_exptl_crystal_size_mid 0.26
_exptl_crystal_size_min 0.19
_refine_diff_density_max 0.907
_refine_diff_density_min -0.614
_refine_diff_density_rms 0.115
_refine_ls_abs_structure_details 'Flack H D (1983), Acta Cryst. A39, 876-881'
_refine_ls_abs_structure_Flack 0.00
_refine_ls_extinction_method none
_refine_ls_goodness_of_fit_ref 1.035
_refine_ls_hydrogen_treatment constr
_refine_ls_matrix_type fullcycle
_refine_ls_number_parameters 1594
_refine_ls_number_reflns 24332
_refine_ls_number_restraints 1
_refine_ls_restrained_S_all 1.035
_refine_ls_R_factor_all 0.0343
_refine_ls_R_factor_gt 0.0291
_refine_ls_shift/su_max 0.073
_refine_ls_shift/su_mean 0.011
_refine_ls_structure_factor_coef Fsqd
_refine_ls_weighting_details 'calc w=1/[\s^2^(Fo^2^)+(0.0207P)^2^+12.8758P] where P=(Fo^2^+2Fc^2^)/3'
_refine_ls_weighting_scheme calc
_refine_ls_wR_factor_gt 0.0537
_refine_ls_wR_factor_ref 0.0555
_reflns_number_gt 22574
_reflns_number_total 24332
_reflns_threshold_expression >2\s(I)
_cod_data_source_file ic5014895_si_006.cif
_cod_data_source_block 1a
_cod_original_sg_symbol_H-M Pca21
_cod_database_code 4341483

loop_
_symmetry_equiv_pos_as_xyz
'x, y, z'
'-x, -y, z+1/2'
'-x+1/2, y, z+1/2'
'x+1/2, -y, z'

loop_
_atom_site_label
_atom_site_type_symbol
_atom_site_fract_x
_atom_site_fract_y
_atom_site_fract_z
_atom_site_U_iso_or_equiv
_atom_site_adp_type
_atom_site_occupancy
_atom_site_symmetry_multiplicity
_atom_site_calc_flag
_atom_site_refinement_flags
Re1 Re 1.140352(8) 0.452552(14) 0.323329(19) 0.01669(5) Uani 1 1 d .
Re2 Re 0.953811(8) 0.372050(13) 0.182221(19) 0.01898(5) Uani 1 1 d .
Re3 Re 0.918124(8) 0.591728(14) 0.369534(19) 0.01782(5) Uani 1 1 d .
Re4 Re 1.142076(8) 1.112830(13) 0.18713(2) 0.01843(5) Uani 1 1 d .
Re5 Re 1.183092(8) 0.898683(14) -0.000731(19) 0.01905(5) Uani 1 1 d .
Re6 Re 0.959240(8) 1.041115(14) 0.041061(19) 0.01780(5) Uani 1 1 d .
N1 N 1.17216(18) 0.6662(3) 0.23785(18) 0.0161(11) Uani 1 1 d .
N2 N 1.17126(18) 0.5558(3) 0.28308(18) 0.0177(11) Uani 1 1 d .
N3 N 1.09881(18) 0.4332(3) 0.25477(18) 0.0173(11) Uani 1 1 d .
N4 N 1.03155(18) 0.4040(3) 0.20502(18) 0.0187(11) Uani 1 1 d .
N5 N 0.96632(18) 0.4671(3) 0.12877(19) 0.0187(12) Uani 1 1 d .
N6 N 0.98878(19) 0.5837(3) 0.09563(18) 0.0198(11) Uani 1 1 d .
N7 N 0.92428(18) 0.4701(3) 0.22750(18) 0.0171(11) Uani 1 1 d .
N8 N 0.91097(18) 0.5469(3) 0.29420(18) 0.0167(11) Uani 1 1 d .
N9 N 0.92535(18) 0.7083(3) 0.33193(18) 0.0171(11) Uani 1 1 d .
N10 N 0.94794(17) 0.7939(3) 0.27398(18) 0.0173(11) Uani 1 1 d .
N11 N 1.00272(18) 0.5910(3) 0.3619(2) 0.0192(12) Uani 1 1 d .
N12 N 1.08198(18) 0.5412(3) 0.34464(17) 0.0170(11) Uani 1 1 d .
N13 N 1.13229(18) 1.0128(3) 0.23797(18) 0.0168(11) Uani 1 1 d .
N14 N 1.11415(18) 0.8884(3) 0.26211(17) 0.0161(11) Uani 1 1 d .
N15 N 1.17420(18) 1.0169(3) 0.14135(19) 0.0183(11) Uani 1 1 d .
N16 N 1.18797(19) 0.9370(3) 0.0757(2) 0.0215(12) Uani 1 1 d .
N17 N 1.17287(19) 0.7804(3) 0.03160(19) 0.0216(12) Uani 1 1 d .
N18 N 1.13951(18) 0.6835(3) 0.07709(18) 0.0197(12) Uani 1 1 d .
N19 N 1.09854(18) 0.9041(3) 0.00514(19) 0.0177(11) Uani 1 1 d .
N20 N 1.01907(19) 0.9547(3) 0.01993(18) 0.0189(11) Uani 1 1 d .
N21 N 0.92509(16) 0.8261(3) 0.12436(18) 0.0148(11) Uani 1 1 d .
N22 N 0.92813(18) 0.9381(3) 0.08094(18) 0.0170(11) Uani 1 1 d .
N23 N 0.99969(19) 1.0576(3) 0.10919(19) 0.0199(12) Uani 1 1 d .
N24 N 1.06488(18) 1.0783(3) 0.16265(18) 0.0192(12) Uani 1 1 d .
O1 O 1.19822(18) 0.4800(3) 0.41963(18) 0.0351(12) Uani 1 1 d .
O2 O 1.22099(19) 0.3265(3) 0.29587(19) 0.0421(14) Uani 1 1 d .
O3 O 1.0821(2) 0.3218(3) 0.3768(2) 0.0522(15) Uani 1 1 d .
O4 O 0.9397(2) 0.2544(3) 0.2668(2) 0.0501(15) Uani 1 1 d .
O5 O 0.9976(2) 0.2379(3) 0.1179(2) 0.0421(13) Uani 1 1 d .
O6 O 0.84530(18) 0.3314(3) 0.1457(2) 0.0405(13) Uani 1 1 d .
O7 O 0.80082(17) 0.5917(3) 0.38257(17) 0.0331(12) Uani 1 1 d .
O8 O 0.9218(2) 0.6523(4) 0.4753(2) 0.0536(17) Uani 1 1 d .
O9 O 0.9145(2) 0.4232(3) 0.4120(2) 0.0495(15) Uani 1 1 d .
O10 O 1.24916(18) 1.1664(3) 0.22156(18) 0.0376(12) Uani 1 1 d .
O11 O 1.0968(2) 1.2431(3) 0.2532(2) 0.0458(14) Uani 1 1 d .
O12 O 1.1523(2) 1.2324(3) 0.1031(2) 0.0462(15) Uani 1 1 d .
O13 O 1.29995(18) 0.8796(3) -0.01044(18) 0.0376(13) Uani 1 1 d .
O14 O 1.1933(2) 1.0682(4) -0.0404(2) 0.0604(18) Uani 1 1 d .
O15 O 1.1763(2) 0.8444(4) -0.10720(19) 0.0489(15) Uani 1 1 d .
O16 O 1.0182(2) 1.1753(3) -0.01074(19) 0.0443(14) Uani 1 1 d .
O17 O 0.88199(17) 1.1715(3) 0.07050(18) 0.0350(12) Uani 1 1 d .
O18 O 0.89187(17) 1.0089(3) -0.04885(18) 0.0420(14) Uani 1 1 d .
O19 O 1.2372(2) 0.6181(5) 0.1363(3) 0.109(2) Uani 1 1 d .
C1 C 1.1768(2) 0.4717(4) 0.3825(3) 0.0277(16) Uani 1 1 d .
C2 C 1.1918(2) 0.3749(4) 0.3051(2) 0.0237(15) Uani 1 1 d .
C3 C 1.1044(2) 0.3703(4) 0.3565(3) 0.0288(16) Uani 1 1 d .
C4 C 0.9457(3) 0.2975(4) 0.2341(3) 0.0305(17) Uani 1 1 d .
C5 C 0.9814(3) 0.2876(4) 0.1421(3) 0.0271(15) Uani 1 1 d .
C6 C 0.8861(3) 0.3466(4) 0.1598(3) 0.0296(16) Uani 1 1 d .
C7 C 0.8443(2) 0.5935(4) 0.3762(2) 0.0254(15) Uani 1 1 d .
C8 C 0.9222(3) 0.6319(5) 0.4348(3) 0.0307(17) Uani 1 1 d .
C9 C 0.9161(2) 0.4868(4) 0.3961(3) 0.0300(17) Uani 1 1 d .
C10 C 1.2097(3) 1.1447(4) 0.2087(2) 0.0261(15) Uani 1 1 d .
C11 C 1.1137(3) 1.1933(4) 0.2288(3) 0.0293(16) Uani 1 1 d .
C12 C 1.1477(2) 1.1888(4) 0.1354(3) 0.0277(16) Uani 1 1 d .
C13 C 1.2565(2) 0.8867(4) -0.0055(2) 0.0261(15) Uani 1 1 d .
C14 C 1.1890(3) 1.0048(4) -0.0258(3) 0.0296(16) Uani 1 1 d .
C15 C 1.1777(2) 0.8629(4) -0.0676(3) 0.0288(16) Uani 1 1 d .
C16 C 0.9949(2) 1.1249(4) 0.0079(2) 0.0270(16) Uani 1 1 d .
C17 C 0.9095(3) 1.1206(4) 0.0601(3) 0.0268(16) Uani 1 1 d .
C18 C 0.9181(2) 1.0204(4) -0.0160(2) 0.0255(15) Uani 1 1 d .
C19 C 1.0313(2) 0.5314(4) 0.3442(2) 0.0212(14) Uani 1 1 d .
H19 H 1.0159 0.4840 0.3318 0.025 Uiso 1 1 calc R
C20 C 1.0394(2) 0.6456(4) 0.3774(2) 0.0195(13) Uani 1 1 d .
C21 C 1.0341(2) 0.7176(4) 0.4023(2) 0.0255(15) Uani 1 1 d .
H21 H 1.0010 0.7388 0.4092 0.031 Uiso 1 1 calc R
C22 C 1.0783(3) 0.7576(4) 0.4167(3) 0.0291(16) Uani 1 1 d .
H22 H 1.0754 0.8073 0.4333 0.035 Uiso 1 1 calc R
C23 C 1.1278(3) 0.7251(4) 0.4071(2) 0.0262(15) Uani 1 1 d .
H23 H 1.1576 0.7521 0.4187 0.031 Uiso 1 1 calc R
C24 C 1.1331(2) 0.6551(4) 0.3812(2) 0.0224(15) Uani 1 1 d .
H24 H 1.1663 0.6346 0.3736 0.027 Uiso 1 1 calc R
C25 C 1.0886(2) 0.6150(3) 0.3665(2) 0.0181(13) Uani 1 1 d .
C26 C 1.0493(2) 0.4139(4) 0.2502(2) 0.0207(14) Uani 1 1 d .
H26 H 1.0277 0.4074 0.2779 0.025 Uiso 1 1 calc R
C27 C 1.1172(2) 0.4325(4) 0.2069(2) 0.0211(14) Uani 1 1 d .
C28 C 1.1670(3) 0.4409(4) 0.1885(3) 0.0273(15) Uani 1 1 d .
H28 H 1.1953 0.4535 0.2092 0.033 Uiso 1 1 calc R
C29 C 1.1733(3) 0.4304(4) 0.1391(3) 0.0298(16) Uani 1 1 d .
H29 H 1.2068 0.4358 0.1256 0.036 Uiso 1 1 calc R
C30 C 1.1326(3) 0.4122(4) 0.1085(2) 0.0280(16) Uani 1 1 d .
H30 H 1.1389 0.4050 0.0747 0.034 Uiso 1 1 calc R
C31 C 1.0828(3) 0.4041(4) 0.1259(2) 0.0270(15) Uani 1 1 d .
H31 H 1.0548 0.3920 0.1049 0.032 Uiso 1 1 calc R
C32 C 1.0758(2) 0.4148(3) 0.1764(2) 0.0219(14) Uani 1 1 d .
C33 C 0.9337(2) 0.4843(4) 0.2739(2) 0.0191(13) Uani 1 1 d .
H33 H 0.9561 0.4508 0.2921 0.023 Uiso 1 1 calc R
C34 C 0.8883(2) 0.5287(4) 0.2150(2) 0.0187(13) Uani 1 1 d .
C35 C 0.8603(2) 0.5411(4) 0.1720(2) 0.0259(15) Uani 1 1 d .
H35 H 0.8661 0.5091 0.1439 0.031 Uiso 1 1 calc R
C36 C 0.8239(2) 0.6011(4) 0.1717(2) 0.0235(15) Uani 1 1 d .
H36 H 0.8052 0.6119 0.1427 0.028 Uiso 1 1 calc R
C37 C 0.8143(2) 0.6465(4) 0.2135(2) 0.0284(16) Uani 1 1 d .
H37 H 0.7880 0.6860 0.2127 0.034 Uiso 1 1 calc R
C38 C 0.8415(2) 0.6359(4) 0.2555(2) 0.0237(14) Uani 1 1 d .
H38 H 0.8350 0.6679 0.2835 0.028 Uiso 1 1 calc R
C39 C 0.8792(2) 0.5765(4) 0.2564(2) 0.0207(14) Uani 1 1 d .
C40 C 1.1446(2) 0.6036(4) 0.2545(2) 0.0176(13) Uani 1 1 d .
H40 H 1.1094 0.5950 0.2465 0.021 Uiso 1 1 calc R
C41 C 1.2208(2) 0.6584(4) 0.2576(2) 0.0223(14) Uani 1 1 d .
C42 C 1.2643(3) 0.7062(5) 0.2539(3) 0.045(2) Uani 1 1 d .
H42 H 1.2644 0.7538 0.2350 0.053 Uiso 1 1 calc R
C43 C 1.3074(3) 0.6811(6) 0.2788(3) 0.058(3) Uani 1 1 d .
H43 H 1.3380 0.7122 0.2772 0.070 Uiso 1 1 calc R
C44 C 1.3073(3) 0.6105(5) 0.3065(3) 0.052(3) Uani 1 1 d .
H44 H 1.3378 0.5943 0.3228 0.062 Uiso 1 1 calc R
C45 C 1.2643(2) 0.5650(5) 0.3103(3) 0.0341(19) Uani 1 1 d .
H45 H 1.2643 0.5176 0.3294 0.041 Uiso 1 1 calc R
C46 C 1.2199(2) 0.5892(4) 0.2856(2) 0.0216(14) Uani 1 1 d .
C47 C 1.1579(2) 0.7282(4) 0.2028(2) 0.0180(13) Uani 1 1 d .
H47A H 1.1774 0.7193 0.1723 0.022 Uiso 1 1 calc R
H47B H 1.1684 0.7807 0.2161 0.022 Uiso 1 1 calc R
C48 C 1.1000(2) 0.7314(3) 0.1905(2) 0.0142(12) Uani 1 1 d .
C49 C 1.0671(2) 0.7774(3) 0.2208(2) 0.0128(12) Uani 1 1 d .
C50 C 1.0147(2) 0.7861(3) 0.2081(2) 0.0171(13) Uani 1 1 d .
C51 C 0.9957(2) 0.7482(4) 0.1655(2) 0.0163(13) Uani 1 1 d .
C52 C 1.0284(2) 0.7026(3) 0.1365(2) 0.0162(13) Uani 1 1 d .
C53 C 1.0810(2) 0.6940(3) 0.1492(2) 0.0168(13) Uani 1 1 d .
C54 C 1.1151(2) 0.6409(4) 0.1185(2) 0.0219(14) Uani 1 1 d .
H54A H 1.1425 0.6180 0.1395 0.026 Uiso 1 1 calc R
H54B H 1.0943 0.5960 0.1056 0.026 Uiso 1 1 calc R
C55 C 1.1449(2) 0.7626(4) 0.0702(2) 0.0190(14) Uani 1 1 d .
H55 H 1.1301 0.8017 0.0911 0.023 Uiso 1 1 calc R
C56 C 1.1865(2) 0.7070(4) 0.0115(2) 0.0248(15) Uani 1 1 d .
C57 C 1.2152(3) 0.6890(5) -0.0305(3) 0.0386(18) Uani 1 1 d .
H57 H 1.2303 0.7297 -0.0499 0.046 Uiso 1 1 calc R
C58 C 1.2203(3) 0.6096(5) -0.0422(3) 0.057(3) Uani 1 1 d .
H58 H 1.2395 0.5957 -0.0705 0.068 Uiso 1 1 calc R
C59 C 1.1990(3) 0.5496(5) -0.0149(3) 0.053(2) Uani 1 1 d .
H59 H 1.2034 0.4957 -0.0248 0.063 Uiso 1 1 calc R
C60 C 1.1711(3) 0.5667(5) 0.0270(3) 0.043(2) Uani 1 1 d .
H60 H 1.1568 0.5253 0.0464 0.051 Uiso 1 1 calc R
C61 C 1.1650(2) 0.6462(4) 0.0394(2) 0.0249(14) Uani 1 1 d .
C62 C 1.0081(2) 0.6658(4) 0.0899(2) 0.0195(14) Uani 1 1 d .
H62A H 0.9799 0.6997 0.0771 0.023 Uiso 1 1 calc R
H62B H 1.0361 0.6656 0.0653 0.023 Uiso 1 1 calc R
C63 C 0.9854(2) 0.5383(3) 0.1366(2) 0.0170(13) Uani 1 1 d .
H63 H 0.9959 0.5565 0.1679 0.020 Uiso 1 1 calc R
C64 C 0.9702(2) 0.5372(4) 0.0573(2) 0.0226(14) Uani 1 1 d .
C65 C 0.9648(3) 0.5530(4) 0.0083(3) 0.0377(18) Uani 1 1 d .
H65 H 0.9754 0.6025 -0.0055 0.045 Uiso 1 1 calc R
C66 C 0.9430(3) 0.4924(5) -0.0202(3) 0.048(2) Uani 1 1 d .
H66 H 0.9379 0.5010 -0.0541 0.057 Uiso 1 1 calc R
C67 C 0.9287(3) 0.4201(4) 0.0004(3) 0.0425(19) Uani 1 1 d .
H67 H 0.9145 0.3799 -0.0200 0.051 Uiso 1 1 calc R
C68 C 0.9343(3) 0.4045(4) 0.0498(2) 0.0326(16) Uani 1 1 d .
H68 H 0.9243 0.3548 0.0635 0.039 Uiso 1 1 calc R
C69 C 0.9551(2) 0.4650(4) 0.0780(2) 0.0226(14) Uani 1 1 d .
C70 C 0.9389(2) 0.7552(4) 0.1538(2) 0.0221(14) Uani 1 1 d .
H70A H 0.9280 0.7067 0.1360 0.026 Uiso 1 1 calc R
H70B H 0.9193 0.7570 0.1848 0.026 Uiso 1 1 calc R
C71 C 0.9548(2) 0.8849(4) 0.1055(2) 0.0170(13) Uani 1 1 d .
H71 H 0.9911 0.8874 0.1095 0.020 Uiso 1 1 calc R
C72 C 0.8763(2) 0.9125(4) 0.0831(2) 0.0198(14) Uani 1 1 d .
C73 C 0.8321(2) 0.9474(5) 0.0639(3) 0.0306(17) Uani 1 1 d .
H73 H 0.8331 0.9961 0.0461 0.037 Uiso 1 1 calc R
C74 C 0.7867(2) 0.9067(4) 0.0724(3) 0.0323(17) Uani 1 1 d .
H74 H 0.7555 0.9279 0.0598 0.039 Uiso 1 1 calc R
C75 C 0.7849(3) 0.8365(5) 0.0985(3) 0.041(2) Uani 1 1 d .
H75 H 0.7527 0.8103 0.1027 0.049 Uiso 1 1 calc R
C76 C 0.8287(2) 0.8031(5) 0.1187(3) 0.0345(18) Uani 1 1 d .
H76 H 0.8275 0.7550 0.1371 0.041 Uiso 1 1 calc R
C77 C 0.8738(2) 0.8430(4) 0.1108(2) 0.0209(14) Uani 1 1 d .
C78 C 0.9796(2) 0.8385(4) 0.2385(2) 0.0206(14) Uani 1 1 d .
H78A H 1.0009 0.8778 0.2564 0.025 Uiso 1 1 calc R
H78B H 0.9565 0.8685 0.2164 0.025 Uiso 1 1 calc R
C79 C 0.9589(2) 0.7248(4) 0.2971(2) 0.0178(14) Uani 1 1 d .
H79 H 0.9874 0.6918 0.2892 0.021 Uiso 1 1 calc R
C80 C 0.9031(2) 0.8240(4) 0.2949(2) 0.0195(14) Uani 1 1 d .
C81 C 0.8742(3) 0.8903(4) 0.2835(3) 0.0309(17) Uani 1 1 d .
H81 H 0.8836 0.9257 0.2579 0.037 Uiso 1 1 calc R
C82 C 0.8298(3) 0.9029(5) 0.3122(3) 0.047(2) Uani 1 1 d .
H82 H 0.8083 0.9477 0.3061 0.056 Uiso 1 1 calc R
C83 C 0.8175(3) 0.8500(5) 0.3491(3) 0.0399(19) Uani 1 1 d .
H83 H 0.7871 0.8594 0.3676 0.048 Uiso 1 1 calc R
C84 C 0.8470(2) 0.7844(4) 0.3605(2) 0.0300(16) Uani 1 1 d .
H84 H 0.8381 0.7500 0.3868 0.036 Uiso 1 1 calc R
C85 C 0.8902(2) 0.7707(4) 0.3321(2) 0.0201(13) Uani 1 1 d .
C86 C 1.0877(2) 0.8125(4) 0.2676(2) 0.0177(13) Uani 1 1 d .
H86A H 1.0587 0.8198 0.2906 0.021 Uiso 1 1 calc R
H86B H 1.1118 0.7737 0.2825 0.021 Uiso 1 1 calc R
C87 C 1.1086(2) 0.9448(3) 0.2278(2) 0.0164(13) Uani 1 1 d .
H87 H 1.0894 0.9367 0.1987 0.020 Uiso 1 1 calc R
C88 C 1.1551(2) 1.0002(4) 0.2833(2) 0.0207(14) Uani 1 1 d .
C89 C 1.1847(3) 1.0507(5) 0.3124(2) 0.0347(18) Uani 1 1 d .
H89 H 1.1925 1.1038 0.3028 0.042 Uiso 1 1 calc R
C90 C 1.2019(3) 1.0196(5) 0.3561(3) 0.048(2) Uani 1 1 d .
H90 H 1.2210 1.0531 0.3774 0.057 Uiso 1 1 calc R
C91 C 1.1926(3) 0.9424(6) 0.3698(3) 0.057(3) Uani 1 1 d .
H91 H 1.2060 0.9237 0.4000 0.068 Uiso 1 1 calc R
C92 C 1.1642(3) 0.8908(5) 0.3410(3) 0.040(2) Uani 1 1 d .
H92 H 1.1580 0.8370 0.3504 0.048 Uiso 1 1 calc R
C93 C 1.1453(2) 0.9218(4) 0.2978(2) 0.0237(15) Uani 1 1 d .
C94 C 1.0493(2) 1.0736(4) 0.1165(2) 0.0202(13) Uani 1 1 d .
H94 H 1.0725 1.0812 0.0901 0.024 Uiso 1 1 calc R
C95 C 1.0199(2) 1.0678(3) 0.1888(2) 0.0200(13) Uani 1 1 d .
C96 C 1.0110(3) 1.0705(4) 0.2394(2) 0.0250(15) Uani 1 1 d .
H96 H 1.0386 1.0764 0.2619 0.030 Uiso 1 1 calc R
C97 C 0.9603(3) 1.0639(4) 0.2551(3) 0.0331(18) Uani 1 1 d .
H97 H 0.9531 1.0646 0.2891 0.040 Uiso 1 1 calc R
C98 C 0.9196(2) 1.0564(4) 0.2218(3) 0.0256(16) Uani 1 1 d .
H98 H 0.8852 1.0554 0.2336 0.031 Uiso 1 1 calc R
C99 C 0.9284(2) 1.0504(4) 0.1722(2) 0.0244(15) Uani 1 1 d .
H99 H 0.9008 1.0430 0.1498 0.029 Uiso 1 1 calc R
C100 C 0.9792(2) 1.0557(4) 0.1564(2) 0.0174(13) Uani 1 1 d .
C101 C 1.0699(2) 0.9666(4) 0.0181(2) 0.0199(13) Uani 1 1 d .
H101 H 1.0848 1.0169 0.0256 0.024 Uiso 1 1 calc R
C102 C 1.0622(2) 0.8449(4) -0.0059(2) 0.0193(13) Uani 1 1 d .
C103 C 1.0679(3) 0.7708(4) -0.0280(2) 0.0256(15) Uani 1 1 d .
H103 H 1.1011 0.7499 -0.0349 0.031 Uiso 1 1 calc R
C104 C 1.0245(2) 0.7290(4) -0.0396(2) 0.0246(15) Uani 1 1 d .
H104 H 1.0275 0.6786 -0.0553 0.030 Uiso 1 1 calc R
C105 C 0.9752(2) 0.7598(4) -0.0285(2) 0.0266(15) Uani 1 1 d .
H105 H 0.9457 0.7287 -0.0360 0.032 Uiso 1 1 calc R
C106 C 0.9688(2) 0.8327(4) -0.0076(2) 0.0218(14) Uani 1 1 d .
H106 H 0.9355 0.8532 -0.0006 0.026 Uiso 1 1 calc R
C107 C 1.0134(2) 0.8766(4) 0.0033(2) 0.0190(13) Uani 1 1 d .
C108 C 1.1636(2) 1.0002(4) 0.0952(2) 0.0210(14) Uani 1 1 d .
H108 H 1.1399 1.0312 0.0769 0.025 Uiso 1 1 calc R
C109 C 1.2206(2) 0.9124(4) 0.1129(2) 0.0196(14) Uani 1 1 d .
C110 C 1.2589(2) 0.8538(4) 0.1131(2) 0.0238(15) Uani 1 1 d .
H110 H 1.2645 0.8200 0.0857 0.029 Uiso 1 1 calc R
C111 C 1.2880(2) 0.8475(4) 0.1545(2) 0.0296(16) Uani 1 1 d .
H111 H 1.3145 0.8085 0.1556 0.035 Uiso 1 1 calc R
C112 C 1.2801(2) 0.8962(4) 0.1954(3) 0.0253(15) Uani 1 1 d .
H112 H 1.3012 0.8892 0.2234 0.030 Uiso 1 1 calc R
C113 C 1.2422(2) 0.9545(4) 0.1957(2) 0.0185(14) Uani 1 1 d .
H113 H 1.2366 0.9877 0.2233 0.022 Uiso 1 1 calc R
C114 C 1.2126(2) 0.9618(4) 0.1531(2) 0.0167(13) Uani 1 1 d .
C115 C 0.9823(4) 0.9353(6) -0.1303(3) 0.058(3) Uani 1 1 d .
C116 C 0.9693(3) 1.0150(7) -0.1356(3) 0.059(3) Uani 1 1 d .
H116 H 0.9353 1.0286 -0.1453 0.070 Uiso 1 1 calc R
C117 C 1.0038(4) 1.0740(5) -0.1274(3) 0.061(3) Uani 1 1 d .
H117 H 0.9941 1.1282 -0.1316 0.073 Uiso 1 1 calc R
C118 C 1.0525(4) 1.0552(6) -0.1130(3) 0.057(3) Uani 1 1 d .
H118 H 1.0766 1.0967 -0.1068 0.069 Uiso 1 1 calc R
C119 C 1.0664(3) 0.9807(7) -0.1076(3) 0.054(3) Uani 1 1 d .
H119 H 1.1008 0.9688 -0.0981 0.065 Uiso 1 1 calc R
C120 C 1.0329(4) 0.9205(6) -0.1152(3) 0.059(3) Uani 1 1 d .
H120 H 1.0439 0.8669 -0.1103 0.070 Uiso 1 1 calc R
C121 C 0.9453(6) 0.8693(9) -0.1381(4) 0.159(8) Uani 1 1 d .
H12A H 0.9121 0.8914 -0.1485 0.238 Uiso 1 1 calc R
H12B H 0.9407 0.8396 -0.1076 0.238 Uiso 1 1 calc R
H12C H 0.9585 0.8334 -0.1633 0.238 Uiso 1 1 calc R
C122 C 1.1886(8) 0.4400(13) 0.5401(5) 0.191(9) Uani 1 1 d .
H12D H 1.2192 0.4584 0.5577 0.287 Uiso 1 1 calc R
H12E H 1.1601 0.4328 0.5631 0.287 Uiso 1 1 calc R
H12F H 1.1789 0.4797 0.5155 0.287 Uiso 1 1 calc R
C123 C 1.1992(6) 0.3684(7) 0.5177(4) 0.092(4) Uani 1 1 d .
C124 C 1.1649(4) 0.3233(7) 0.4909(5) 0.080(3) Uani 1 1 d .
H124 H 1.1299 0.3402 0.4904 0.096 Uiso 1 1 calc R
C125 C 1.1791(7) 0.2456(18) 0.4608(10) 0.248(15) Uani 1 1 d .
H125 H 1.1585 0.2142 0.4395 0.298 Uiso 1 1 calc R
C126 C 1.2180(11) 0.2386(14) 0.4711(6) 0.174(10) Uani 1 1 d .
H126 H 1.2278 0.1868 0.4606 0.209 Uiso 1 1 calc R
C127 C 1.2604(5) 0.2707(10) 0.4928(7) 0.112(6) Uani 1 1 d .
H127 H 1.2933 0.2462 0.4897 0.135 Uiso 1 1 calc R
C128 C 1.2538(5) 0.3430(9) 0.5205(4) 0.098(5) Uani 1 1 d .
H128 H 1.2802 0.3701 0.5379 0.118 Uiso 1 1 calc R

loop_
_atom_site_aniso_label
_atom_site_aniso_U_11
_atom_site_aniso_U_22
_atom_site_aniso_U_33
_atom_site_aniso_U_23
_atom_site_aniso_U_13
_atom_site_aniso_U_12
Re1 0.01628(11) 0.01430(12) 0.01951(12) 0.00362(10) 0.00106(9) 0.00055(9)
Re2 0.02263(12) 0.01175(11) 0.02257(12) -0.00206(11) 0.00004(10) -0.00162(8)
Re3 0.01742(11) 0.01781(12) 0.01823(12) 0.00056(10) 0.00290(9) 0.00052(9)
Re4 0.02166(12) 0.01159(11) 0.02203(12) -0.00054(10) -0.00279(10) -0.00101(8)
Re5 0.01918(11) 0.02042(12) 0.01756(12) 0.00181(10) 0.00382(9) -0.00148(9)
Re6 0.01838(11) 0.01566(12) 0.01936(12) 0.00253(10) -0.00274(9) 0.00195(9)
N1 0.017(3) 0.018(3) 0.013(3) 0.006(2) -0.002(2) -0.001(2)
N2 0.015(3) 0.019(3) 0.019(3) 0.006(2) 0.002(2) 0.001(2)
N3 0.021(3) 0.012(3) 0.019(3) 0.001(2) 0.003(2) 0.002(2)
N4 0.013(3) 0.021(3) 0.022(3) -0.003(2) -0.002(2) -0.001(2)
N5 0.018(3) 0.017(3) 0.021(3) -0.004(2) -0.003(2) 0.003(2)
N6 0.021(3) 0.017(3) 0.021(3) -0.001(2) 0.002(2) -0.002(2)
N7 0.017(3) 0.017(3) 0.017(3) 0.000(2) -0.002(2) 0.001(2)
N8 0.015(3) 0.018(3) 0.017(3) 0.002(2) 0.002(2) -0.001(2)
N9 0.021(3) 0.014(3) 0.016(3) -0.001(2) 0.001(2) 0.004(2)
N10 0.017(3) 0.012(3) 0.023(3) -0.001(2) 0.002(2) 0.005(2)
N11 0.019(3) 0.012(3) 0.026(3) 0.000(2) 0.001(2) 0.004(2)
N12 0.017(3) 0.020(3) 0.015(3) 0.000(2) 0.000(2) 0.000(2)
N13 0.021(3) 0.012(3) 0.018(3) -0.001(2) -0.004(2) -0.003(2)
N14 0.020(3) 0.013(3) 0.015(3) -0.001(2) -0.004(2) 0.000(2)
N15 0.018(3) 0.017(3) 0.020(3) 0.003(2) -0.001(2) 0.002(2)
N16 0.019(3) 0.019(3) 0.026(3) -0.003(2) 0.005(2) 0.001(2)
N17 0.026(3) 0.020(3) 0.019(3) -0.001(2) 0.006(2) 0.001(2)
N18 0.026(3) 0.018(3) 0.016(3) -0.002(2) 0.004(2) 0.002(2)
N19 0.019(3) 0.020(3) 0.015(3) 0.001(2) 0.001(2) 0.002(2)
N20 0.022(3) 0.017(3) 0.018(3) -0.001(2) 0.000(2) -0.001(2)
N21 0.008(2) 0.014(3) 0.022(3) 0.004(2) -0.0030(19) 0.0013(19)
N22 0.019(3) 0.012(3) 0.020(3) -0.001(2) 0.001(2) 0.001(2)
N23 0.021(3) 0.014(3) 0.025(3) -0.002(2) -0.003(2) 0.002(2)
N24 0.018(3) 0.019(3) 0.021(3) 0.004(2) 0.001(2) 0.004(2)
O1 0.037(3) 0.036(3) 0.032(3) 0.004(2) -0.008(2) -0.003(2)
O2 0.040(3) 0.034(3) 0.053(4) 0.001(3) 0.007(3) 0.023(3)
O3 0.058(3) 0.046(4) 0.053(4) 0.022(3) 0.011(3) -0.023(3)
O4 0.066(4) 0.037(3) 0.047(4) 0.019(3) 0.015(3) 0.005(3)
O5 0.058(3) 0.019(3) 0.049(3) -0.012(3) 0.010(3) 0.006(2)
O6 0.034(3) 0.033(3) 0.054(4) -0.004(3) -0.008(3) -0.012(2)
O7 0.024(3) 0.039(3) 0.036(3) -0.005(2) 0.006(2) -0.005(2)
O8 0.051(4) 0.080(5) 0.030(3) -0.017(3) 0.006(3) -0.012(3)
O9 0.059(4) 0.027(3) 0.063(4) 0.023(3) 0.008(3) 0.000(3)
O10 0.034(3) 0.038(3) 0.040(3) 0.000(3) -0.008(2) -0.014(2)
O11 0.062(3) 0.019(3) 0.056(4) -0.014(3) 0.012(3) 0.002(2)
O12 0.047(3) 0.042(4) 0.050(4) 0.025(3) 0.005(3) 0.003(3)
O13 0.023(3) 0.057(4) 0.033(3) 0.009(3) 0.003(2) -0.001(2)
O14 0.074(4) 0.041(4) 0.066(4) 0.026(3) -0.014(3) -0.015(3)
O15 0.056(4) 0.066(4) 0.024(3) -0.010(3) 0.009(2) 0.007(3)
O16 0.055(3) 0.034(3) 0.045(3) 0.019(3) 0.000(3) -0.012(3)
O17 0.028(3) 0.031(3) 0.046(3) -0.001(3) 0.001(2) 0.014(2)
O18 0.029(3) 0.071(4) 0.026(3) -0.002(3) -0.009(2) 0.005(3)
O19 0.060(4) 0.130(6) 0.136(6) -0.057(5) -0.015(4) 0.006(4)
C1 0.020(3) 0.025(4) 0.039(5) 0.011(3) 0.005(3) 0.002(3)
C2 0.022(3) 0.023(4) 0.026(4) 0.004(3) 0.003(3) -0.001(3)
C3 0.028(4) 0.031(4) 0.027(4) -0.005(3) -0.006(3) 0.003(3)
C4 0.023(4) 0.026(4) 0.042(5) -0.009(4) 0.003(3) 0.002(3)
C5 0.032(4) 0.015(4) 0.035(4) 0.003(3) -0.005(3) -0.004(3)
C6 0.041(4) 0.011(3) 0.037(4) -0.002(3) 0.000(3) -0.008(3)
C7 0.032(4) 0.024(4) 0.020(4) 0.000(3) 0.004(3) 0.000(3)
C8 0.029(4) 0.037(5) 0.026(4) 0.001(3) 0.007(3) -0.005(3)
C9 0.025(4) 0.033(4) 0.032(4) 0.006(3) 0.002(3) 0.001(3)
C10 0.026(4) 0.019(4) 0.033(4) 0.000(3) -0.003(3) -0.002(3)
C11 0.035(4) 0.023(4) 0.029(4) 0.008(3) -0.003(3) -0.003(3)
C12 0.021(3) 0.018(4) 0.044(5) 0.001(3) -0.005(3) 0.001(3)
C13 0.025(4) 0.035(4) 0.019(3) 0.005(3) 0.002(3) -0.002(3)
C14 0.035(4) 0.028(4) 0.026(4) 0.003(3) -0.004(3) -0.009(3)
C15 0.022(4) 0.033(4) 0.031(4) -0.004(3) 0.001(3) 0.001(3)
C16 0.024(3) 0.034(4) 0.023(4) -0.005(3) -0.006(3) 0.002(3)
C17 0.029(4) 0.025(4) 0.027(4) 0.010(3) -0.013(3) -0.008(3)
C18 0.024(4) 0.032(4) 0.021(4) 0.001(3) -0.004(3) 0.005(3)
C19 0.030(4) 0.022(4) 0.012(3) -0.003(3) -0.003(3) 0.000(3)
C20 0.023(3) 0.016(3) 0.019(3) 0.005(3) -0.001(3) 0.001(2)
C21 0.020(3) 0.022(4) 0.034(4) -0.003(3) 0.003(3) -0.001(3)
C22 0.043(4) 0.013(4) 0.031(4) -0.002(3) 0.005(3) -0.004(3)
C23 0.024(4) 0.026(4) 0.028(4) 0.003(3) 0.002(3) -0.005(3)
C24 0.024(3) 0.021(4) 0.022(4) 0.005(3) 0.002(3) -0.001(3)
C25 0.026(3) 0.014(3) 0.014(3) 0.002(3) 0.001(3) 0.000(2)
C26 0.024(3) 0.013(3) 0.025(3) -0.002(3) 0.004(3) 0.001(3)
C27 0.023(3) 0.016(3) 0.024(4) 0.004(3) 0.002(3) 0.000(3)
C28 0.030(4) 0.024(4) 0.028(4) -0.001(3) -0.002(3) 0.006(3)
C29 0.025(4) 0.034(4) 0.030(4) 0.004(3) 0.015(3) -0.001(3)
C30 0.038(4) 0.024(4) 0.022(4) 0.005(3) 0.015(3) 0.005(3)
C31 0.029(4) 0.024(4) 0.028(4) -0.005(3) 0.001(3) 0.005(3)
C32 0.028(3) 0.011(3) 0.027(4) 0.001(3) 0.002(3) 0.006(2)
C33 0.020(3) 0.012(3) 0.025(4) 0.003(3) 0.006(3) 0.002(2)
C34 0.022(3) 0.013(3) 0.021(3) -0.001(3) 0.000(3) 0.001(2)
C35 0.020(3) 0.031(4) 0.026(4) -0.002(3) -0.003(3) 0.001(3)
C36 0.024(3) 0.026(4) 0.021(4) 0.006(3) -0.008(3) 0.002(3)
C37 0.021(3) 0.032(4) 0.032(4) -0.001(3) 0.001(3) 0.009(3)
C38 0.024(3) 0.022(4) 0.025(4) -0.005(3) 0.000(3) -0.002(3)
C39 0.021(3) 0.018(3) 0.023(4) 0.003(3) 0.001(3) -0.004(3)
C40 0.014(3) 0.016(3) 0.023(3) -0.002(3) -0.001(2) 0.003(2)
C41 0.018(3) 0.021(4) 0.029(4) 0.007(3) -0.001(3) 0.002(3)
C42 0.029(4) 0.050(5) 0.055(5) 0.034(4) -0.012(4) -0.015(4)
C43 0.032(4) 0.060(6) 0.083(7) 0.040(5) -0.018(4) -0.025(4)
C44 0.018(4) 0.064(6) 0.074(6) 0.036(5) -0.014(4) -0.004(4)
C45 0.016(3) 0.044(5) 0.042(5) 0.029(4) -0.006(3) 0.001(3)
C46 0.017(3) 0.028(4) 0.020(3) 0.003(3) 0.002(3) 0.000(3)
C47 0.015(3) 0.016(3) 0.024(3) 0.001(3) 0.006(2) 0.002(2)
C48 0.013(3) 0.013(3) 0.017(3) 0.002(3) 0.001(2) 0.000(2)
C49 0.020(3) 0.009(3) 0.009(3) 0.006(2) 0.000(2) -0.003(2)
C50 0.020(3) 0.012(3) 0.019(3) 0.008(3) 0.007(2) 0.004(2)
C51 0.021(3) 0.013(3) 0.015(3) 0.008(2) -0.001(2) -0.001(2)
C52 0.023(3) 0.009(3) 0.017(3) 0.003(2) 0.000(2) -0.005(2)
C53 0.023(3) 0.006(3) 0.021(3) 0.006(2) 0.002(3) -0.002(2)
C54 0.026(3) 0.012(3) 0.027(4) 0.007(3) 0.006(3) -0.003(3)
C55 0.019(3) 0.020(4) 0.018(3) -0.005(3) 0.009(2) 0.004(3)
C56 0.026(3) 0.027(4) 0.021(4) 0.002(3) 0.010(3) 0.007(3)
C57 0.046(4) 0.039(5) 0.031(4) 0.002(4) 0.017(3) 0.011(4)
C58 0.075(6) 0.053(6) 0.042(5) 0.002(4) 0.036(5) 0.030(5)
C59 0.093(7) 0.022(4) 0.044(5) -0.002(4) 0.029(5) 0.024(4)
C60 0.064(5) 0.027(4) 0.037(4) -0.003(3) 0.020(4) 0.006(4)
C61 0.027(3) 0.029(4) 0.019(3) -0.003(3) 0.009(3) 0.008(3)
C62 0.028(3) 0.017(3) 0.014(3) 0.003(3) 0.001(3) -0.004(3)
C63 0.024(3) 0.011(3) 0.016(3) -0.005(3) -0.003(3) 0.002(2)
C64 0.025(3) 0.019(4) 0.024(4) -0.006(3) 0.000(3) -0.006(3)
C65 0.067(5) 0.021(4) 0.025(4) -0.001(3) -0.004(4) -0.019(3)
C66 0.088(6) 0.034(5) 0.021(4) -0.005(3) -0.011(4) -0.011(4)
C67 0.075(6) 0.032(4) 0.020(4) -0.008(4) -0.003(4) -0.014(4)
C68 0.053(4) 0.023(4) 0.022(4) 0.002(3) 0.001(3) -0.006(3)
C69 0.025(3) 0.017(3) 0.026(4) -0.004(3) -0.005(3) 0.002(3)
C70 0.023(3) 0.018(3) 0.025(4) 0.000(3) -0.001(3) 0.002(3)
C71 0.014(3) 0.020(3) 0.017(3) -0.003(3) 0.001(2) 0.002(2)
C72 0.013(3) 0.019(4) 0.028(4) 0.000(3) -0.005(3) 0.006(2)
C73 0.022(4) 0.037(5) 0.033(4) 0.005(3) -0.003(3) 0.005(3)
C74 0.011(3) 0.044(5) 0.041(4) 0.008(4) -0.003(3) 0.003(3)
C75 0.022(4) 0.048(5) 0.054(5) 0.004(4) 0.001(3) 0.001(3)
C76 0.027(4) 0.029(4) 0.047(5) 0.012(4) -0.001(3) -0.006(3)
C77 0.016(3) 0.022(4) 0.024(3) 0.005(3) 0.000(3) -0.001(3)
C78 0.023(3) 0.012(3) 0.027(4) 0.009(3) 0.003(3) -0.001(3)
C79 0.016(3) 0.014(3) 0.024(4) -0.003(3) 0.002(2) 0.007(2)
C80 0.015(3) 0.019(3) 0.025(3) -0.007(3) 0.002(3) -0.003(3)
C81 0.036(4) 0.023(4) 0.034(4) 0.011(3) 0.007(3) 0.009(3)
C82 0.032(4) 0.042(5) 0.066(6) 0.003(4) 0.007(4) 0.014(4)
C83 0.035(4) 0.036(5) 0.049(5) 0.000(4) 0.021(4) 0.011(3)
C84 0.031(4) 0.027(4) 0.032(4) -0.001(3) 0.013(3) -0.002(3)
C85 0.024(3) 0.017(3) 0.020(3) 0.001(3) -0.001(3) 0.004(2)
C86 0.020(3) 0.014(3) 0.019(3) 0.006(3) 0.003(2) 0.001(2)
C87 0.015(3) 0.017(3) 0.017(3) 0.005(3) -0.005(2) -0.003(2)
C88 0.020(3) 0.027(4) 0.015(3) 0.001(3) 0.001(2) -0.008(3)
C89 0.039(4) 0.045(5) 0.020(4) 0.003(3) 0.000(3) -0.027(3)
C90 0.059(5) 0.066(6) 0.018(4) -0.003(4) -0.004(3) -0.039(5)
C91 0.058(5) 0.083(7) 0.030(4) 0.025(5) -0.024(4) -0.047(5)
C92 0.034(4) 0.057(6) 0.030(4) 0.021(4) -0.008(3) -0.015(4)
C93 0.019(3) 0.034(4) 0.017(3) -0.006(3) 0.001(3) -0.005(3)
C94 0.023(3) 0.018(3) 0.020(3) 0.003(3) 0.002(3) 0.005(3)
C95 0.023(3) 0.009(3) 0.028(3) 0.003(3) 0.004(3) 0.003(2)
C96 0.032(4) 0.024(4) 0.019(3) -0.001(3) -0.004(3) 0.003(3)
C97 0.048(5) 0.028(4) 0.023(4) 0.002(3) 0.008(3) 0.009(3)
C98 0.019(3) 0.025(4) 0.033(4) 0.004(3) 0.001(3) 0.004(3)
C99 0.023(3) 0.026(4) 0.024(4) 0.005(3) 0.006(3) 0.000(3)
C100 0.024(3) 0.012(3) 0.017(3) 0.001(3) 0.004(3) 0.002(2)
C101 0.022(3) 0.021(3) 0.017(3) 0.000(3) 0.000(2) -0.004(3)
C102 0.021(3) 0.019(3) 0.018(3) 0.002(3) -0.003(3) -0.003(3)
C103 0.029(4) 0.026(4) 0.022(4) 0.003(3) 0.008(3) 0.002(3)
C104 0.035(4) 0.014(3) 0.026(4) -0.009(3) 0.002(3) -0.001(3)
C105 0.023(3) 0.024(4) 0.033(4) -0.003(3) -0.005(3) -0.005(3)
C106 0.018(3) 0.023(4) 0.025(4) -0.002(3) 0.004(3) 0.003(3)
C107 0.019(3) 0.020(3) 0.017(3) 0.004(3) -0.006(3) -0.001(2)
C108 0.010(3) 0.025(4) 0.028(4) 0.002(3) 0.000(2) -0.001(2)
C109 0.020(3) 0.021(4) 0.018(3) 0.001(3) 0.001(3) -0.006(3)
C110 0.029(4) 0.021(4) 0.022(3) 0.001(3) 0.006(3) 0.011(3)
C111 0.027(4) 0.026(4) 0.035(4) 0.009(3) 0.001(3) 0.010(3)
C112 0.017(3) 0.027(4) 0.032(4) 0.006(3) -0.005(3) -0.003(3)
C113 0.016(3) 0.020(3) 0.019(3) 0.003(3) -0.001(3) 0.003(2)
C114 0.016(3) 0.015(3) 0.019(3) 0.003(3) 0.006(2) -0.001(2)
C115 0.083(6) 0.071(7) 0.018(4) 0.014(4) -0.012(4) -0.041(5)
C116 0.041(5) 0.104(9) 0.031(5) 0.014(5) 0.012(4) 0.030(5)
C117 0.112(8) 0.037(5) 0.034(5) -0.005(4) 0.002(6) 0.015(5)
C118 0.083(7) 0.056(7) 0.033(5) 0.008(4) -0.014(5) -0.029(5)
C119 0.049(5) 0.084(8) 0.030(5) 0.009(5) 0.002(4) -0.005(5)
C120 0.107(8) 0.042(6) 0.027(5) 0.008(4) -0.001(5) 0.018(6)
C121 0.248(17) 0.176(15) 0.051(7) 0.059(8) -0.064(9) -0.165(14)
C122 0.26(2) 0.25(3) 0.061(10) 0.015(13) 0.040(12) -0.076(19)
C123 0.172(13) 0.058(8) 0.047(7) 0.009(6) -0.012(8) -0.010(8)
C124 0.060(6) 0.077(8) 0.104(9) -0.014(7) -0.007(6) 0.001(6)
C125 0.099(15) 0.36(3) 0.28(3) 0.25(3) -0.020(16) 0.026(18)
C126 0.27(3) 0.17(2) 0.085(12) 0.023(13) -0.037(17) -0.11(2)
C127 0.086(9) 0.092(11) 0.158(15) 0.073(11) 0.042(9) 0.038(8)
C128 0.090(9) 0.119(12) 0.086(9) 0.069(9) -0.053(7) -0.060(9)

loop_
_atom_type_symbol
_atom_type_description
_atom_type_scat_dispersion_real
_atom_type_scat_dispersion_imag
_atom_type_scat_source
C C 0.0033 0.0016 'International Tables Vol C Tables 4.2.6.8 and 6.1.1.4'
H H 0.0000 0.0000 'International Tables Vol C Tables 4.2.6.8 and 6.1.1.4'
N N 0.0061 0.0033 'International Tables Vol C Tables 4.2.6.8 and 6.1.1.4'
O O 0.0106 0.0060 'International Tables Vol C Tables 4.2.6.8 and 6.1.1.4'
Re Re -1.0185 7.2310 'International Tables Vol C Tables 4.2.6.8 and 6.1.1.4'

loop_
_geom_angle_atom_site_label_1
_geom_angle_atom_site_label_2
_geom_angle_atom_site_label_3
_geom_angle
C3 Re1 C1 87.6(3)
C3 Re1 C2 88.6(3)
C1 Re1 C2 89.4(3)
C3 Re1 N3 93.6(2)
C1 Re1 N3 178.7(2)
C2 Re1 N3 91.1(2)
C3 Re1 N12 91.3(2)
C1 Re1 N12 90.2(2)
C2 Re1 N12 179.6(2)
N3 Re1 N12 89.33(18)
C3 Re1 N2 171.8(2)
C1 Re1 N2 96.5(2)
C2 Re1 N2 98.5(2)
N3 Re1 N2 82.28(18)
N12 Re1 N2 81.64(18)
C4 Re2 C6 89.6(3)
C4 Re2 C5 89.2(3)
C6 Re2 C5 89.7(3)
C4 Re2 N4 92.8(2)
C6 Re2 N4 177.6(3)
C5 Re2 N4 90.0(2)
C4 Re2 N5 173.6(3)
C6 Re2 N5 94.8(2)
C5 Re2 N5 95.5(2)
N4 Re2 N5 82.88(18)
C4 Re2 N7 91.7(2)
C6 Re2 N7 91.6(2)
C5 Re2 N7 178.5(2)
N4 Re2 N7 88.71(18)
N5 Re2 N7 83.49(18)
C9 Re3 C8 88.2(3)
C9 Re3 C7 87.1(3)
C8 Re3 C7 87.7(3)
C9 Re3 N8 92.4(3)
C8 Re3 N8 178.2(2)
C7 Re3 N8 90.6(2)
C9 Re3 N11 93.4(2)
C8 Re3 N11 92.1(2)
C7 Re3 N11 179.4(2)
N8 Re3 N11 89.60(19)
C9 Re3 N9 173.7(3)
C8 Re3 N9 97.0(3)
C7 Re3 N9 96.6(2)
N8 Re3 N9 82.57(18)
N11 Re3 N9 82.89(18)
C12 Re4 C11 90.3(3)
C12 Re4 C10 88.5(3)
C11 Re4 C10 88.4(3)
C12 Re4 N24 91.0(2)
C11 Re4 N24 90.9(2)
C10 Re4 N24 179.2(2)
C12 Re4 N13 171.4(2)
C11 Re4 N13 96.5(2)
C10 Re4 N13 97.0(2)
N24 Re4 N13 83.54(18)
C12 Re4 N15 91.9(3)
C11 Re4 N15 177.8(2)
C10 Re4 N15 91.8(2)
N24 Re4 N15 88.84(18)
N13 Re4 N15 81.31(18)
C14 Re5 C13 89.6(3)
C14 Re5 C15 87.3(3)
C13 Re5 C15 88.6(3)
C14 Re5 N17 176.2(3)
C13 Re5 N17 93.0(2)
C15 Re5 N17 95.4(3)
C14 Re5 N16 93.9(3)
C13 Re5 N16 92.2(2)
C15 Re5 N16 178.6(3)
N17 Re5 N16 83.4(2)
C14 Re5 N19 93.9(2)
C13 Re5 N19 176.3(2)
C15 Re5 N19 90.5(2)
N17 Re5 N19 83.48(18)
N16 Re5 N19 88.61(19)
C16 Re6 C18 90.8(3)
C16 Re6 C17 86.9(3)
C18 Re6 C17 88.5(3)
C16 Re6 N23 94.7(2)
C18 Re6 N23 174.2(2)
C17 Re6 N23 90.2(2)
C16 Re6 N22 172.6(2)
C18 Re6 N22 93.4(2)
C17 Re6 N22 99.3(2)
N23 Re6 N22 81.29(19)
C16 Re6 N20 90.9(2)
C18 Re6 N20 93.4(2)
C17 Re6 N20 177.2(2)
N23 Re6 N20 88.18(19)
N22 Re6 N20 82.77(18)
C40 N1 C41 106.2(5)
C40 N1 C47 129.8(5)
C41 N1 C47 123.8(5)
C40 N2 C46 105.3(5)
C40 N2 Re1 125.7(4)
C46 N2 Re1 128.7(4)
C26 N3 C27 103.9(5)
C26 N3 Re1 126.3(4)
C27 N3 Re1 129.7(4)
C26 N4 C32 102.7(5)
C26 N4 Re2 128.1(4)
C32 N4 Re2 129.0(4)
C63 N5 C69 105.1(5)
C63 N5 Re2 127.5(4)
C69 N5 Re2 127.4(4)
C63 N6 C64 106.7(5)
C63 N6 C62 129.3(5)
C64 N6 C62 124.0(5)
C33 N7 C34 103.6(5)
C33 N7 Re2 128.0(4)
C34 N7 Re2 128.3(4)
C33 N8 C39 103.2(5)
C33 N8 Re3 128.7(4)
C39 N8 Re3 128.1(4)
C79 N9 C85 106.2(5)
C79 N9 Re3 125.2(4)
C85 N9 Re3 127.3(4)
C79 N10 C80 107.1(5)
C79 N10 C78 128.7(5)
C80 N10 C78 123.6(5)
C19 N11 C20 102.9(5)
C19 N11 Re3 126.2(4)
C20 N11 Re3 130.6(4)
C19 N12 C25 103.8(5)
C19 N12 Re1 126.7(4)
C25 N12 Re1 129.2(4)
C87 N13 C88 104.8(5)
C87 N13 Re4 125.2(4)
C88 N13 Re4 129.3(4)
C87 N14 C93 105.9(5)
C87 N14 C86 129.7(5)
C93 N14 C86 123.7(5)
C108 N15 C114 103.3(5)
C108 N15 Re4 128.3(4)
C114 N15 Re4 128.4(4)
C108 N16 C109 103.3(5)
C108 N16 Re5 125.6(4)
C109 N16 Re5 130.5(4)
C55 N17 C56 105.0(5)
C55 N17 Re5 126.7(4)
C56 N17 Re5 127.5(4)
C55 N18 C61 106.9(5)
C55 N18 C54 128.7(5)
C61 N18 C54 124.1(5)
C101 N19 C102 103.7(5)
C101 N19 Re5 127.4(4)
C102 N19 Re5 128.8(4)
C101 N20 C107 103.5(5)
C101 N20 Re6 127.5(4)
C107 N20 Re6 129.0(4)
C71 N21 C77 106.9(5)
C71 N21 C70 130.9(5)
C77 N21 C70 122.2(5)
C71 N22 C72 106.0(5)
C71 N22 Re6 126.4(4)
C72 N22 Re6 127.5(4)
C94 N23 C100 103.5(5)
C94 N23 Re6 128.8(4)
C100 N23 Re6 127.7(4)
C94 N24 C95 103.3(5)
C94 N24 Re4 125.8(4)
C95 N24 Re4 130.4(4)
O1 C1 Re1 176.6(6)
O2 C2 Re1 176.7(6)
O3 C3 Re1 178.8(7)
O4 C4 Re2 177.3(6)
O5 C5 Re2 179.3(7)
O6 C6 Re2 179.3(7)
O7 C7 Re3 175.9(6)
O8 C8 Re3 175.0(7)
O9 C9 Re3 179.5(7)
O10 C10 Re4 177.5(6)
O11 C11 Re4 178.5(6)
O12 C12 Re4 177.2(7)
O13 C13 Re5 177.1(6)
O14 C14 Re5 178.8(7)
O15 C15 Re5 176.8(7)
O16 C16 Re6 177.0(6)
O17 C17 Re6 175.8(6)
O18 C18 Re6 177.1(6)
N12 C19 N11 117.1(6)
N12 C19 H19 121.5
N11 C19 H19 121.5
N11 C20 C21 130.8(5)
N11 C20 C25 108.6(5)
C21 C20 C25 120.5(5)
C22 C21 C20 118.6(6)
C22 C21 H21 120.7
C20 C21 H21 120.7
C21 C22 C23 120.6(6)
C21 C22 H22 119.7
C23 C22 H22 119.7
C24 C23 C22 120.9(6)
C24 C23 H23 119.5
C22 C23 H23 119.5
C23 C24 C25 118.3(6)
C23 C24 H24 120.9
C25 C24 H24 120.9
N12 C25 C24 131.1(5)
N12 C25 C20 107.7(5)
C24 C25 C20 121.1(6)
N3 C26 N4 116.8(5)
N3 C26 H26 121.6
N4 C26 H26 121.6
C32 C27 N3 107.6(5)
C32 C27 C28 121.3(6)
N3 C27 C28 131.0(6)
C29 C28 C27 117.0(6)
C29 C28 H28 121.5
C27 C28 H28 121.5
C28 C29 C30 122.3(6)
C28 C29 H29 118.9
C30 C29 H29 118.9
C31 C30 C29 121.7(6)
C31 C30 H30 119.2
C29 C30 H30 119.2
C30 C31 C32 116.5(6)
C30 C31 H31 121.7
C32 C31 H31 121.7
C27 C32 N4 108.9(5)
C27 C32 C31 121.2(6)
N4 C32 C31 129.7(6)
N7 C33 N8 117.7(6)
N7 C33 H33 121.1
N8 C33 H33 121.1
N7 C34 C35 131.1(6)
N7 C34 C39 108.2(5)
C35 C34 C39 120.5(6)
C36 C35 C34 117.9(6)
C36 C35 H35 121.1
C34 C35 H35 121.1
C35 C36 C37 121.0(6)
C35 C36 H36 119.5
C37 C36 H36 119.5
C38 C37 C36 121.9(6)
C38 C37 H37 119.0
C36 C37 H37 119.0
C37 C38 C39 118.1(6)
C37 C38 H38 120.9
C39 C38 H38 120.9
C38 C39 C34 120.6(6)
C38 C39 N8 132.1(6)
C34 C39 N8 107.1(5)
N2 C40 N1 113.2(5)
N2 C40 H40 123.4
N1 C40 H40 123.4
N1 C41 C42 131.4(6)
N1 C41 C46 106.3(5)
C42 C41 C46 122.3(6)
C43 C42 C41 116.7(7)
C43 C42 H42 121.7
C41 C42 H42 121.7
C42 C43 C44 121.5(7)
C42 C43 H43 119.2
C44 C43 H43 119.2
C45 C44 C43 121.1(7)
C45 C44 H44 119.5
C43 C44 H44 119.5
C44 C45 C46 118.6(7)
C44 C45 H45 120.7
C46 C45 H45 120.7
N2 C46 C41 108.9(5)
N2 C46 C45 131.3(6)
C41 C46 C45 119.8(6)
N1 C47 C48 114.6(5)
N1 C47 H47A 108.6
C48 C47 H47A 108.6
N1 C47 H47B 108.6
C48 C47 H47B 108.6
H47A C47 H47B 107.6
C53 C48 C49 120.6(5)
C53 C48 C47 120.8(5)
C49 C48 C47 118.5(5)
C50 C49 C48 119.5(5)
C50 C49 C86 120.7(5)
C48 C49 C86 119.7(5)
C49 C50 C51 119.5(5)
C49 C50 C78 120.2(5)
C51 C50 C78 120.3(5)
C52 C51 C50 120.4(5)
C52 C51 C70 120.9(5)
C50 C51 C70 118.6(5)
C51 C52 C53 120.1(5)
C51 C52 C62 119.7(5)
C53 C52 C62 120.1(5)
C48 C53 C52 119.9(5)
C48 C53 C54 120.8(5)
C52 C53 C54 119.2(5)
N18 C54 C53 113.1(5)
N18 C54 H54A 109.0
C53 C54 H54A 109.0
N18 C54 H54B 109.0
C53 C54 H54B 109.0
H54A C54 H54B 107.8
N17 C55 N18 113.1(5)
N17 C55 H55 123.5
N18 C55 H55 123.5
C61 C56 N17 109.1(5)
C61 C56 C57 120.4(6)
N17 C56 C57 130.5(6)
C58 C57 C56 116.8(7)
C58 C57 H57 121.6
C56 C57 H57 121.6
C59 C58 C57 122.9(7)
C59 C58 H58 118.6
C57 C58 H58 118.6
C58 C59 C60 120.8(7)
C58 C59 H59 119.6
C60 C59 H59 119.6
C59 C60 C61 117.5(7)
C59 C60 H60 121.2
C61 C60 H60 121.2
N18 C61 C60 132.6(6)
N18 C61 C56 105.9(6)
C60 C61 C56 121.6(6)
N6 C62 C52 114.1(5)
N6 C62 H62A 108.7
C52 C62 H62A 108.7
N6 C62 H62B 108.7
C52 C62 H62B 108.7
H62A C62 H62B 107.6
N5 C63 N6 113.5(5)
N5 C63 H63 123.3
N6 C63 H63 123.3
C65 C64 N6 131.5(6)
C65 C64 C69 122.5(6)
N6 C64 C69 106.0(5)
C64 C65 C66 116.5(6)
C64 C65 H65 121.8
C66 C65 H65 121.8
C67 C66 C65 120.9(7)
C67 C66 H66 119.5
C65 C66 H66 119.6
C68 C67 C66 122.3(7)
C68 C67 H67 118.8
C66 C67 H67 118.8
C69 C68 C67 116.7(6)
C69 C68 H68 121.6
C67 C68 H68 121.6
C68 C69 C64 121.1(6)
C68 C69 N5 130.2(6)
C64 C69 N5 108.7(5)
N21 C70 C51 114.4(5)
N21 C70 H70A 108.7
C51 C70 H70A 108.7
N21 C70 H70B 108.7
C51 C70 H70B 108.7
H70A C70 H70B 107.6
N22 C71 N21 112.8(5)
N22 C71 H71 123.6
N21 C71 H71 123.6
C73 C72 C77 121.3(6)
C73 C72 N22 129.9(6)
C77 C72 N22 108.7(5)
C74 C73 C72 115.6(7)
C74 C73 H73 122.2
C72 C73 H73 122.2
C75 C74 C73 122.5(6)
C75 C74 H74 118.7
C73 C74 H74 118.7
C74 C75 C76 121.8(7)
C74 C75 H75 119.1
C76 C75 H75 119.1
C77 C76 C75 116.3(7)
C77 C76 H76 121.9
C75 C76 H76 121.9
C76 C77 C72 122.5(6)
C76 C77 N21 132.0(6)
C72 C77 N21 105.5(5)
N10 C78 C50 113.8(5)
N10 C78 H78A 108.8
C50 C78 H78A 108.8
N10 C78 H78B 108.8
C50 C78 H78B 108.8
H78A C78 H78B 107.7
N9 C79 N10 112.4(5)
N9 C79 H79 123.8
N10 C79 H79 123.8
C81 C80 N10 131.0(6)
C81 C80 C85 123.3(6)
N10 C80 C85 105.7(5)
C80 C81 C82 116.1(6)
C80 C81 H81 121.9
C82 C81 H81 121.9
C83 C82 C81 120.0(7)
C83 C82 H82 120.0
C81 C82 H82 120.0
C84 C83 C82 123.3(6)
C84 C83 H83 118.3
C82 C83 H83 118.3
C83 C84 C85 117.1(6)
C83 C84 H84 121.4
C85 C84 H84 121.4
C84 C85 N9 131.4(6)
C84 C85 C80 120.0(6)
N9 C85 C80 108.6(5)
N14 C86 C49 114.9(5)
N14 C86 H86A 108.6
C49 C86 H86A 108.6
N14 C86 H86B 108.6
C49 C86 H86B 108.6
H86A C86 H86B 107.5
N13 C87 N14 114.1(5)
N13 C87 H87 123.0
N14 C87 H87 123.0
C93 C88 N13 108.6(5)
C93 C88 C89 120.5(6)
N13 C88 C89 130.8(6)
C90 C89 C88 116.6(7)
C90 C89 H89 121.7
C88 C89 H89 121.7
C91 C90 C89 122.5(7)
C91 C90 H90 118.7
C89 C90 H90 118.7
C90 C91 C92 121.9(7)
C90 C91 H91 119.1
C92 C91 H91 119.1
C91 C92 C93 116.3(7)
C91 C92 H92 121.9
C93 C92 H92 121.9
N14 C93 C92 131.3(7)
N14 C93 C88 106.5(5)
C92 C93 C88 122.2(6)
N24 C94 N23 116.7(6)
N24 C94 H94 121.7
N23 C94 H94 121.7
N24 C95 C100 109.1(6)
N24 C95 C96 130.3(6)
C100 C95 C96 120.5(6)
C97 C96 C95 117.3(6)
C97 C96 H96 121.4
C95 C96 H96 121.4
C96 C97 C98 121.3(6)
C96 C97 H97 119.3
C98 C97 H97 119.3
C99 C98 C97 121.5(6)
C99 C98 H98 119.2
C97 C98 H98 119.2
C98 C99 C100 117.2(6)
C98 C99 H99 121.4
C100 C99 H99 121.4
C99 C100 C95 122.0(6)
C99 C100 N23 130.5(6)
C95 C100 N23 107.3(5)
N19 C101 N20 116.4(6)
N19 C101 H101 121.8
N20 C101 H101 121.8
C103 C102 C107 121.1(5)
C103 C102 N19 130.8(6)
C107 C102 N19 107.6(5)
C104 C103 C102 118.1(6)
C104 C103 H103 120.9
C102 C103 H103 120.9
C103 C104 C105 120.8(6)
C103 C104 H104 119.6
C105 C104 H104 119.6
C106 C105 C104 121.9(6)
C106 C105 H105 119.0
C104 C105 H105 119.0
C105 C106 C107 117.3(6)
C105 C106 H106 121.3
C107 C106 H106 121.3
N20 C107 C102 108.7(5)
N20 C107 C106 130.4(5)
C102 C107 C106 120.7(6)
N15 C108 N16 116.6(6)
N15 C108 H108 121.7
N16 C108 H108 121.7
N16 C109 C114 108.3(5)
N16 C109 C110 130.3(6)
C114 C109 C110 121.2(6)
C111 C110 C109 116.8(6)
C111 C110 H110 121.6
C109 C110 H110 121.6
C110 C111 C112 122.6(6)
C110 C111 H111 118.7
C112 C111 H111 118.7
C113 C112 C111 121.2(6)
C113 C112 H112 119.4
C111 C112 H112 119.4
C112 C113 C114 116.4(6)
C112 C113 H113 121.8
C114 C113 H113 121.8
C109 C114 N15 108.3(5)
C109 C114 C113 121.8(6)
N15 C114 C113 129.8(6)
C116 C115 C120 115.6(8)
C116 C115 C121 123.0(11)
C120 C115 C121 121.4(11)
C117 C116 C115 121.6(8)
C117 C116 H116 119.2
C115 C116 H116 119.2
C116 C117 C118 119.7(9)
C116 C117 H117 120.1
C118 C117 H117 120.1
C119 C118 C117 120.6(9)
C119 C118 H118 119.7
C117 C118 H118 119.7
C118 C119 C120 121.1(9)
C118 C119 H119 119.4
C120 C119 H119 119.4
C119 C120 C115 121.3(9)
C119 C120 H120 119.3
C115 C120 H120 119.3
C115 C121 H12A 109.5
C115 C121 H12B 109.5
H12A C121 H12B 109.5
C115 C121 H12C 109.5
H12A C121 H12C 109.5
H12B C121 H12C 109.5
C123 C122 H12D 109.5
C123 C122 H12E 109.5
H12D C122 H12E 109.5
C123 C122 H12F 109.5
H12D C122 H12F 109.5
H12E C122 H12F 109.5
C124 C123 C122 125.9(16)
C124 C123 C128 119.2(12)
C122 C123 C128 114.7(15)
C123 C124 C125 125.2(13)
C123 C124 H124 117.4
C125 C124 H124 117.4
C126 C125 C124 100(3)
C126 C125 H125 130.0
C124 C125 H125 130.0
C125 C126 C127 148(4)
C125 C126 H126 106.0
C127 C126 H126 106.0
C126 C127 C128 117.6(16)
C126 C127 H127 121.2
C128 C127 H127 121.2
C127 C128 C123 109.2(10)
C127 C128 H128 125.4
C123 C128 H128 125.4

loop_
_geom_bond_atom_site_label_1
_geom_bond_atom_site_label_2
_geom_bond_distance
Re1 C3 1.897(7)
Re1 C1 1.905(8)
Re1 C2 1.929(7)
Re1 N3 2.191(5)
Re1 N12 2.200(5)
Re1 N2 2.202(5)
Re2 C4 1.904(8)
Re2 C6 1.910(7)
Re2 C5 1.930(7)
Re2 N4 2.179(5)
Re2 N5 2.187(5)
Re2 N7 2.196(5)
Re3 C9 1.903(7)
Re3 C8 1.915(7)
Re3 C7 1.924(6)
Re3 N8 2.205(5)
Re3 N11 2.206(5)
Re3 N9 2.214(5)
Re4 C12 1.911(7)
Re4 C11 1.915(7)
Re4 C10 1.926(7)
Re4 N24 2.191(5)
Re4 N13 2.194(5)
Re4 N15 2.203(5)
Re5 C14 1.911(7)
Re5 C13 1.921(6)
Re5 C15 1.932(7)
Re5 N17 2.186(5)
Re5 N16 2.196(5)
Re5 N19 2.203(5)
Re6 C16 1.910(7)
Re6 C18 1.925(6)
Re6 C17 1.925(8)
Re6 N23 2.160(5)
Re6 N22 2.196(5)
Re6 N20 2.200(5)
N1 C40 1.348(8)
N1 C41 1.381(7)
N1 C47 1.461(7)
N2 C40 1.317(8)
N2 C46 1.384(8)
N3 C26 1.331(8)
N3 C27 1.395(8)
N4 C26 1.333(8)
N4 C32 1.403(8)
N5 C63 1.310(7)
N5 C69 1.421(8)
N6 C63 1.359(8)
N6 C64 1.394(8)
N6 C62 1.471(7)
N7 C33 1.316(8)
N7 C34 1.397(7)
N8 C33 1.327(8)
N8 C39 1.414(8)
N9 C79 1.322(7)
N9 C85 1.388(7)
N10 C79 1.348(8)
N10 C80 1.391(7)
N10 C78 1.476(7)
N11 C19 1.335(7)
N11 C20 1.385(7)
N12 C19 1.327(7)
N12 C25 1.384(7)
N13 C87 1.323(7)
N13 C88 1.392(7)
N14 C87 1.340(7)
N14 C93 1.387(7)
N14 C86 1.452(7)
N15 C108 1.324(8)
N15 C114 1.396(7)
N16 C108 1.344(8)
N16 C109 1.385(8)
N17 C55 1.318(7)
N17 C56 1.392(8)
N18 C55 1.345(8)
N18 C61 1.377(7)
N18 C54 1.483(7)
N19 C101 1.333(8)
N19 C102 1.402(7)
N20 C101 1.335(7)
N20 C107 1.393(7)
N21 C71 1.354(7)
N21 C77 1.411(7)
N21 C70 1.480(7)
N22 C71 1.312(8)
N22 C72 1.413(7)
N23 C94 1.332(8)
N23 C100 1.400(8)
N24 C94 1.330(7)
N24 C95 1.382(8)
O1 C1 1.168(8)
O2 C2 1.138(8)
O3 C3 1.140(8)
O4 C4 1.161(8)
O5 C5 1.144(8)
O6 C6 1.157(8)
O7 C7 1.144(7)
O8 C8 1.161(8)
O9 C9 1.151(8)
O10 C10 1.144(7)
O11 C11 1.153(8)
O12 C12 1.153(8)
O13 C13 1.142(7)
O14 C14 1.139(8)
O15 C15 1.131(8)
O16 C16 1.157(8)
O17 C17 1.150(8)
O18 C18 1.145(7)
C19 H19 0.9500
C20 C21 1.392(9)
C20 C25 1.409(8)
C21 C22 1.387(9)
C21 H21 0.9500
C22 C23 1.420(9)
C22 H22 0.9500
C23 C24 1.378(9)
C23 H23 0.9500
C24 C25 1.396(8)
C24 H24 0.9500
C26 H26 0.9500
C27 C32 1.394(9)
C27 C28 1.395(9)
C28 C29 1.376(10)
C28 H28 0.9500
C29 C30 1.384(10)
C29 H29 0.9500
C30 C31 1.385(9)
C30 H30 0.9500
C31 C32 1.407(9)
C31 H31 0.9500
C33 H33 0.9500
C34 C35 1.401(8)
C34 C39 1.409(9)
C35 C36 1.379(9)
C35 H35 0.9500
C36 C37 1.399(9)
C36 H36 0.9500
C37 C38 1.363(9)
C37 H37 0.9500
C38 C39 1.396(9)
C38 H38 0.9500
C40 H40 0.9500
C41 C42 1.388(9)
C41 C46 1.390(9)
C42 C43 1.376(10)
C42 H42 0.9500
C43 C44 1.405(11)
C43 H43 0.9500
C44 C45 1.356(10)
C44 H44 0.9500
C45 C46 1.395(8)
C45 H45 0.9500
C47 C48 1.540(7)
C47 H47A 0.9900
C47 H47B 0.9900
C48 C53 1.385(8)
C48 C49 1.420(8)
C49 C50 1.413(8)
C49 C86 1.509(8)
C50 C51 1.416(8)
C50 C78 1.514(8)
C51 C52 1.392(8)
C51 C70 1.515(8)
C52 C53 1.417(8)
C52 C62 1.512(8)
C53 C54 1.511(8)
C54 H54A 0.9900
C54 H54B 0.9900
C55 H55 0.9500
C56 C61 1.390(9)
C56 C57 1.405(8)
C57 C58 1.373(11)
C57 H57 0.9500
C58 C59 1.369(11)
C58 H58 0.9500
C59 C60 1.386(10)
C59 H59 0.9500
C60 C61 1.383(9)
C60 H60 0.9500
C62 H62A 0.9900
C62 H62B 0.9900
C63 H63 0.9500
C64 C65 1.377(9)
C64 C69 1.392(9)
C65 C66 1.400(9)
C65 H65 0.9500
C66 C67 1.386(10)
C66 H66 0.9500
C67 C68 1.385(10)
C67 H67 0.9500
C68 C69 1.385(9)
C68 H68 0.9500
C70 H70A 0.9900
C70 H70B 0.9900
C71 H71 0.9500
C72 C73 1.392(8)
C72 C77 1.389(9)
C73 C74 1.382(9)
C73 H73 0.9500
C74 C75 1.375(10)
C74 H74 0.9500
C75 C76 1.384(10)
C75 H75 0.9500
C76 C77 1.367(9)
C76 H76 0.9500
C78 H78A 0.9900
C78 H78B 0.9900
C79 H79 0.9500
C80 C81 1.376(9)
C80 C85 1.398(8)
C81 C82 1.412(10)
C81 H81 0.9500
C82 C83 1.383(11)
C82 H82 0.9500
C83 C84 1.374(9)
C83 H83 0.9500
C84 C85 1.385(8)
C84 H84 0.9500
C86 H86A 0.9900
C86 H86B 0.9900
C87 H87 0.9500
C88 C93 1.395(9)
C88 C89 1.394(9)
C89 C90 1.379(10)
C89 H89 0.9500
C90 C91 1.368(11)
C90 H90 0.9500
C91 C92 1.383(10)
C91 H91 0.9500
C92 C93 1.384(9)
C92 H92 0.9500
C94 H94 0.9500
C95 C100 1.396(9)
C95 C96 1.406(9)
C96 C97 1.390(9)
C96 H96 0.9500
C97 C98 1.401(9)
C97 H97 0.9500
C98 C99 1.383(9)
C98 H98 0.9500
C99 C100 1.391(9)
C99 H99 0.9500
C101 H101 0.9500
C102 C103 1.388(9)
C102 C107 1.396(8)
C103 C104 1.363(9)
C103 H103 0.9500
C104 C105 1.413(9)
C104 H104 0.9500
C105 C106 1.359(9)
C105 H105 0.9500
C106 C107 1.403(8)
C106 H106 0.9500
C108 H108 0.9500
C109 C114 1.394(8)
C109 C110 1.397(8)
C110 C111 1.367(9)
C110 H110 0.9500
C111 C112 1.402(9)
C111 H111 0.9500
C112 C113 1.386(8)
C112 H112 0.9500
C113 C114 1.403(8)
C113 H113 0.9500
C115 C116 1.385(13)
C115 C120 1.398(12)
C115 C121 1.480(12)
C116 C117 1.351(13)
C116 H116 0.9500
C117 C118 1.362(12)
C117 H117 0.9500
C118 C119 1.307(13)
C118 H118 0.9500
C119 C120 1.349(13)
C119 H119 0.9500
C120 H120 0.9500
C121 H12A 0.9800
C121 H12B 0.9800
C121 H12C 0.9800
C122 C123 1.37(2)
C122 H12D 0.9800
C122 H12E 0.9800
C122 H12F 0.9800
C123 C124 1.380(16)
C123 C128 1.481(18)
C124 C125 1.58(3)
C124 H124 0.9500
C125 C126 1.05(2)
C125 H125 0.9500
C126 C127 1.36(2)
C126 H126 0.9500
C127 C128 1.440(19)
C127 H127 0.9500
C128 H128 0.9500

loop_
_geom_torsion_atom_site_label_1
_geom_torsion_atom_site_label_2
_geom_torsion_atom_site_label_3
_geom_torsion_atom_site_label_4
_geom_torsion
C3 Re1 N2 C40 -18(2)
C1 Re1 N2 C40 -137.9(5)
C2 Re1 N2 C40 131.7(5)
N3 Re1 N2 C40 41.7(5)
N12 Re1 N2 C40 -48.7(5)
C3 Re1 N2 C46 154.9(16)
C1 Re1 N2 C46 35.0(5)
C2 Re1 N2 C46 -55.4(6)
N3 Re1 N2 C46 -145.3(5)
N12 Re1 N2 C46 124.2(5)
C3 Re1 N3 C26 36.9(5)
C1 Re1 N3 C26 -121(11)
C2 Re1 N3 C26 125.5(5)
N12 Re1 N3 C26 -54.4(5)
N2 Re1 N3 C26 -136.1(5)
C3 Re1 N3 C27 -138.3(5)
C1 Re1 N3 C27 64(11)
C2 Re1 N3 C27 -49.6(6)
N12 Re1 N3 C27 130.4(5)
N2 Re1 N3 C27 48.8(5)
C4 Re2 N4 C26 -39.5(6)
C6 Re2 N4 C26 149(6)
C5 Re2 N4 C26 -128.8(5)
N5 Re2 N4 C26 135.7(5)
N7 Re2 N4 C26 52.1(5)
C4 Re2 N4 C32 136.4(5)
C6 Re2 N4 C32 -35(6)
C5 Re2 N4 C32 47.2(5)
N5 Re2 N4 C32 -48.4(5)
N7 Re2 N4 C32 -132.0(5)
C4 Re2 N5 C63 2(2)
C6 Re2 N5 C63 134.5(5)
C5 Re2 N5 C63 -135.4(5)
N4 Re2 N5 C63 -46.1(5)
N7 Re2 N5 C63 43.4(5)
C4 Re2 N5 C69 -177(13)
C6 Re2 N5 C69 -45.1(5)
C5 Re2 N5 C69 45.1(5)
N4 Re2 N5 C69 134.4(5)
N7 Re2 N5 C69 -136.1(5)
C4 Re2 N7 C33 40.3(5)
C6 Re2 N7 C33 129.9(5)
C5 Re2 N7 C33 -85(9)
N4 Re2 N7 C33 -52.5(5)
N5 Re2 N7 C33 -135.5(5)
C4 Re2 N7 C34 -134.7(5)
C6 Re2 N7 C34 -45.1(5)
C5 Re2 N7 C34 100(9)
N4 Re2 N7 C34 132.5(5)
N5 Re2 N7 C34 49.6(5)
C9 Re3 N8 C33 -41.6(5)
C8 Re3 N8 C33 -150(8)
C7 Re3 N8 C33 -128.7(5)
N11 Re3 N8 C33 51.8(5)
N9 Re3 N8 C33 134.7(5)
C9 Re3 N8 C39 135.5(5)
C8 Re3 N8 C39 27(9)
C7 Re3 N8 C39 48.4(5)
N11 Re3 N8 C39 -131.1(5)
N9 Re3 N8 C39 -48.2(5)
C9 Re3 N9 C79 -17(2)
C8 Re3 N9 C79 127.7(5)
C7 Re3 N9 C79 -143.8(5)
N8 Re3 N9 C79 -54.0(5)
N11 Re3 N9 C79 36.5(5)
C9 Re3 N9 C85 148(2)
C8 Re3 N9 C85 -67.2(5)
C7 Re3 N9 C85 21.3(5)
N8 Re3 N9 C85 111.0(5)
N11 Re3 N9 C85 -158.5(5)
C9 Re3 N11 C19 44.8(6)
C8 Re3 N11 C19 133.1(5)
C7 Re3 N11 C19 -158(27)
N8 Re3 N11 C19 -47.5(5)
N9 Re3 N11 C19 -130.1(5)
C9 Re3 N11 C20 -128.6(6)
C8 Re3 N11 C20 -40.3(6)
C7 Re3 N11 C20 29(25)
N8 Re3 N11 C20 139.0(5)
N9 Re3 N11 C20 56.5(5)
C3 Re1 N12 C19 -42.9(5)
C1 Re1 N12 C19 -130.5(5)
C2 Re1 N12 C19 -121(34)
N3 Re1 N12 C19 50.7(5)
N2 Re1 N12 C19 133.0(5)
C3 Re1 N12 C25 128.9(5)
C1 Re1 N12 C25 41.3(5)
C2 Re1 N12 C25 51(35)
N3 Re1 N12 C25 -137.6(5)
N2 Re1 N12 C25 -55.3(5)
C12 Re4 N13 C87 -14.7(17)
C11 Re4 N13 C87 126.9(5)
C10 Re4 N13 C87 -143.9(5)
N24 Re4 N13 C87 36.7(5)
N15 Re4 N13 C87 -53.1(5)
C12 Re4 N13 C88 154.3(14)
C11 Re4 N13 C88 -64.2(5)
C10 Re4 N13 C88 25.0(5)
N24 Re4 N13 C88 -154.4(5)
N15 Re4 N13 C88 115.8(5)
C12 Re4 N15 C108 -43.1(5)
C11 Re4 N15 C108 132(6)
C10 Re4 N15 C108 -131.7(5)
N24 Re4 N15 C108 47.9(5)
N13 Re4 N15 C108 131.5(5)
C12 Re4 N15 C114 133.1(5)
C11 Re4 N15 C114 -52(6)
C10 Re4 N15 C114 44.6(5)
N24 Re4 N15 C114 -135.9(5)
N13 Re4 N15 C114 -52.3(5)
C14 Re5 N16 C108 43.3(5)
C13 Re5 N16 C108 133.1(5)
C15 Re5 N16 C108 -103(11)
N17 Re5 N16 C108 -134.1(5)
N19 Re5 N16 C108 -50.5(5)
C14 Re5 N16 C109 -126.1(6)
C13 Re5 N16 C109 -36.4(6)
C15 Re5 N16 C109 87(11)
N17 Re5 N16 C109 56.4(5)
N19 Re5 N16 C109 140.0(5)
C14 Re5 N17 C55 -2(4)
C13 Re5 N17 C55 132.9(5)
C15 Re5 N17 C55 -138.2(5)
N16 Re5 N17 C55 41.1(5)
N19 Re5 N17 C55 -48.3(5)
C14 Re5 N17 C56 166(4)
C13 Re5 N17 C56 -59.4(5)
C15 Re5 N17 C56 29.5(5)
N16 Re5 N17 C56 -151.2(5)
N19 Re5 N17 C56 119.4(5)
C14 Re5 N19 C101 -37.2(6)
C13 Re5 N19 C101 159(4)
C15 Re5 N19 C101 -124.5(6)
N17 Re5 N19 C101 140.1(5)
N16 Re5 N19 C101 56.6(5)
C14 Re5 N19 C102 139.4(5)
C13 Re5 N19 C102 -24(4)
C15 Re5 N19 C102 52.1(5)
N17 Re5 N19 C102 -43.3(5)
N16 Re5 N19 C102 -126.8(5)
C16 Re6 N20 C101 39.1(5)
C18 Re6 N20 C101 129.9(5)
C17 Re6 N20 C101 -1(5)
N23 Re6 N20 C101 -55.6(5)
N22 Re6 N20 C101 -137.1(5)
C16 Re6 N20 C107 -137.7(5)
C18 Re6 N20 C107 -46.9(5)
C17 Re6 N20 C107 -178(100)
N23 Re6 N20 C107 127.6(5)
N22 Re6 N20 C107 46.1(5)
C16 Re6 N22 C71 9(2)
C18 Re6 N22 C71 133.3(5)
C17 Re6 N22 C71 -137.7(5)
N23 Re6 N22 C71 -48.9(5)
N20 Re6 N22 C71 40.3(5)
C16 Re6 N22 C72 -166.7(17)
C18 Re6 N22 C72 -42.5(5)
C17 Re6 N22 C72 46.5(5)
N23 Re6 N22 C72 135.3(5)
N20 Re6 N22 C72 -135.5(5)
C16 Re6 N23 C94 -39.8(6)
C18 Re6 N23 C94 157(2)
C17 Re6 N23 C94 -126.8(5)
N22 Re6 N23 C94 133.9(5)
N20 Re6 N23 C94 50.9(5)
C16 Re6 N23 C100 138.4(5)
C18 Re6 N23 C100 -25(3)
C17 Re6 N23 C100 51.5(5)
N22 Re6 N23 C100 -47.9(5)
N20 Re6 N23 C100 -130.8(5)
C12 Re4 N24 C94 36.3(5)
C11 Re4 N24 C94 126.6(5)
C10 Re4 N24 C94 89(17)
N13 Re4 N24 C94 -136.9(5)
N15 Re4 N24 C94 -55.6(5)
C12 Re4 N24 C95 -133.4(5)
C11 Re4 N24 C95 -43.1(5)
C10 Re4 N24 C95 -81(17)
N13 Re4 N24 C95 53.3(5)
N15 Re4 N24 C95 134.7(5)
C3 Re1 C1 O1 12(10)
C2 Re1 C1 O1 -77(10)
N3 Re1 C1 O1 170(7)
N12 Re1 C1 O1 103(10)
N2 Re1 C1 O1 -175(100)
C3 Re1 C2 O2 -9(12)
C1 Re1 C2 O2 78(12)
N3 Re1 C2 O2 -103(12)
N12 Re1 C2 O2 69(38)
N2 Re1 C2 O2 175(100)
C1 Re1 C3 O3 85(35)
C2 Re1 C3 O3 174(100)
N3 Re1 C3 O3 -95(35)
N12 Re1 C3 O3 -5(35)
N2 Re1 C3 O3 -36(36)
C6 Re2 C4 O4 -84(15)
C5 Re2 C4 O4 -174(100)
N4 Re2 C4 O4 96(15)
N5 Re2 C4 O4 48(16)
N7 Re2 C4 O4 8(15)
C4 Re2 C5 O5 152(100)
C6 Re2 C5 O5 63(56)
N4 Re2 C5 O5 -115(56)
N5 Re2 C5 O5 -32(56)
N7 Re2 C5 O5 -82(57)
C4 Re2 C6 O6 -149(51)
C5 Re2 C6 O6 -60(51)
N4 Re2 C6 O6 22(56)
N5 Re2 C6 O6 36(51)
N7 Re2 C6 O6 119(51)
C9 Re3 C7 O7 33(9)
C8 Re3 C7 O7 -56(9)
N8 Re3 C7 O7 125(9)
N11 Re3 C7 O7 -125(23)
N9 Re3 C7 O7 -152(9)
C9 Re3 C8 O8 -45(8)
C7 Re3 C8 O8 43(8)
N8 Re3 C8 O8 64(14)
N11 Re3 C8 O8 -138(8)
N9 Re3 C8 O8 139(8)
C8 Re3 C9 O9 109(100)
C7 Re3 C9 O9 21(100)
N8 Re3 C9 O9 -69(100)
N11 Re3 C9 O9 -159(100)
N9 Re3 C9 O9 -105(100)
C12 Re4 C10 O10 56(14)
C11 Re4 C10 O10 -34(14)
N24 Re4 C10 O10 4(29)
N13 Re4 C10 O10 -131(14)
N15 Re4 C10 O10 148(14)
C12 Re4 C11 O11 -6(25)
C10 Re4 C11 O11 83(25)
N24 Re4 C11 O11 -97(25)
N13 Re4 C11 O11 180(100)
N15 Re4 C11 O11 179(100)
C11 Re4 C12 O12 168(14)
C10 Re4 C12 O12 80(14)
N24 Re4 C12 O12 -101(14)
N13 Re4 C12 O12 -50(14)
N15 Re4 C12 O12 -12(14)
C14 Re5 C13 O13 -68(12)
C15 Re5 C13 O13 19(12)
N17 Re5 C13 O13 114(12)
N16 Re5 C13 O13 -162(12)
N19 Re5 C13 O13 95(12)
C13 Re5 C14 O14 -34(41)
C15 Re5 C14 O14 -123(41)
N17 Re5 C14 O14 101(41)
N16 Re5 C14 O14 58(41)
N19 Re5 C14 O14 147(41)
C14 Re5 C15 O15 42(13)
C13 Re5 C15 O15 -48(13)
N17 Re5 C15 O15 -140(13)
N16 Re5 C15 O15 -171(8)
N19 Re5 C15 O15 136(13)
C18 Re6 C16 O16 -159(12)
C17 Re6 C16 O16 112(12)
N23 Re6 C16 O16 22(12)
N22 Re6 C16 O16 -35(14)
N20 Re6 C16 O16 -66(12)
C16 Re6 C17 O17 -12(8)
C18 Re6 C17 O17 -103(8)
N23 Re6 C17 O17 83(8)
N22 Re6 C17 O17 164(8)
N20 Re6 C17 O17 28(12)
C16 Re6 C18 O18 -119(13)
C17 Re6 C18 O18 -32(13)
N23 Re6 C18 O18 44(15)
N22 Re6 C18 O18 67(13)
N20 Re6 C18 O18 150(13)
C25 N12 C19 N11 1.9(7)
Re1 N12 C19 N11 175.3(4)
C20 N11 C19 N12 -2.1(7)
Re3 N11 C19 N12 -177.0(4)
C19 N11 C20 C21 -174.8(7)
Re3 N11 C20 C21 -0.2(10)
C19 N11 C20 C25 1.4(7)
Re3 N11 C20 C25 176.0(4)
N11 C20 C21 C22 174.8(6)
C25 C20 C21 C22 -1.0(9)
C20 C21 C22 C23 -1.1(10)
C21 C22 C23 C24 3.0(10)
C22 C23 C24 C25 -2.7(10)
C19 N12 C25 C24 173.5(7)
Re1 N12 C25 C24 0.3(10)
C19 N12 C25 C20 -0.8(6)
Re1 N12 C25 C20 -174.0(4)
C23 C24 C25 N12 -173.1(6)
C23 C24 C25 C20 0.6(9)
N11 C20 C25 N12 -0.4(7)
C21 C20 C25 N12 176.3(6)
N11 C20 C25 C24 -175.4(6)
C21 C20 C25 C24 1.2(9)
C27 N3 C26 N4 -3.2(7)
Re1 N3 C26 N4 -179.4(4)
C32 N4 C26 N3 3.0(7)
Re2 N4 C26 N3 179.7(4)
C26 N3 C27 C32 2.0(7)
Re1 N3 C27 C32 178.0(4)
C26 N3 C27 C28 -173.6(7)
Re1 N3 C27 C28 2.4(10)
C32 C27 C28 C29 -0.6(9)
N3 C27 C28 C29 174.4(7)
C27 C28 C29 C30 0.0(10)
C28 C29 C30 C31 0.5(11)
C29 C30 C31 C32 -0.5(10)
N3 C27 C32 N4 -0.3(7)
C28 C27 C32 N4 175.7(6)
N3 C27 C32 C31 -175.4(6)
C28 C27 C32 C31 0.6(10)
C26 N4 C32 C27 -1.4(6)
Re2 N4 C32 C27 -178.1(4)
C26 N4 C32 C31 173.1(6)
Re2 N4 C32 C31 -3.6(9)
C30 C31 C32 C27 -0.1(9)
C30 C31 C32 N4 -174.0(6)
C34 N7 C33 N8 -3.1(7)
Re2 N7 C33 N8 -179.1(4)
C39 N8 C33 N7 3.8(7)
Re3 N8 C33 N7 -178.5(4)
C33 N7 C34 C35 -174.0(7)
Re2 N7 C34 C35 1.9(10)
C33 N7 C34 C39 1.0(7)
Re2 N7 C34 C39 176.9(4)
N7 C34 C35 C36 174.7(6)
C39 C34 C35 C36 0.2(9)
C34 C35 C36 C37 -2.1(10)
C35 C36 C37 C38 2.7(10)
C36 C37 C38 C39 -1.4(10)
C37 C38 C39 C34 -0.5(9)
C37 C38 C39 N8 -175.0(6)
N7 C34 C39 C38 -174.6(5)
C35 C34 C39 C38 1.1(9)
N7 C34 C39 N8 1.1(7)
C35 C34 C39 N8 176.8(5)
C33 N8 C39 C38 172.3(7)
Re3 N8 C39 C38 -5.4(10)
C33 N8 C39 C34 -2.8(6)
Re3 N8 C39 C34 179.6(4)
C46 N2 C40 N1 0.2(7)
Re1 N2 C40 N1 174.5(4)
C41 N1 C40 N2 -0.4(7)
C47 N1 C40 N2 174.7(5)
C40 N1 C41 C42 -178.4(8)
C47 N1 C41 C42 6.1(11)
C40 N1 C41 C46 0.5(7)
C47 N1 C41 C46 -175.0(5)
N1 C41 C42 C43 179.7(8)
C46 C41 C42 C43 1.0(12)
C41 C42 C43 C44 0.2(15)
C42 C43 C44 C45 -1.1(16)
C43 C44 C45 C46 0.7(14)
C40 N2 C46 C41 0.1(7)
Re1 N2 C46 C41 -173.9(4)
C40 N2 C46 C45 -179.9(8)
Re1 N2 C46 C45 6.0(11)
N1 C41 C46 N2 -0.4(7)
C42 C41 C46 N2 178.6(7)
N1 C41 C46 C45 179.7(6)
C42 C41 C46 C45 -1.4(11)
C44 C45 C46 N2 -179.5(8)
C44 C45 C46 C41 0.5(11)
C40 N1 C47 C48 12.5(9)
C41 N1 C47 C48 -173.1(5)
N1 C47 C48 C53 -96.9(6)
N1 C47 C48 C49 86.7(6)
C53 C48 C49 C50 -1.1(8)
C47 C48 C49 C50 175.3(5)
C53 C48 C49 C86 175.5(5)
C47 C48 C49 C86 -8.1(8)
C48 C49 C50 C51 0.5(8)
C86 C49 C50 C51 -176.1(5)
C48 C49 C50 C78 -176.7(5)
C86 C49 C50 C78 6.7(8)
C49 C50 C51 C52 0.2(8)
C78 C50 C51 C52 177.4(5)
C49 C50 C51 C70 177.2(5)
C78 C50 C51 C70 -5.5(8)
C50 C51 C52 C53 -0.3(8)
C70 C51 C52 C53 -177.3(5)
C50 C51 C52 C62 -177.2(5)
C70 C51 C52 C62 5.8(8)
C49 C48 C53 C52 1.0(8)
C47 C48 C53 C52 -175.3(5)
C49 C48 C53 C54 -176.2(5)
C47 C48 C53 C54 7.5(8)
C51 C52 C53 C48 -0.3(8)
C62 C52 C53 C48 176.6(5)
C51 C52 C53 C54 176.9(5)
C62 C52 C53 C54 -6.2(8)
C55 N18 C54 C53 16.9(9)
C61 N18 C54 C53 -168.5(5)
C48 C53 C54 N18 -94.0(7)
C52 C53 C54 N18 88.7(7)
C56 N17 C55 N18 0.4(7)
Re5 N17 C55 N18 170.3(4)
C61 N18 C55 N17 -1.4(7)
C54 N18 C55 N17 173.9(5)
C55 N17 C56 C61 0.8(7)
Re5 N17 C56 C61 -169.0(4)
C55 N17 C56 C57 178.5(7)
Re5 N17 C56 C57 8.7(10)
C61 C56 C57 C58 0.3(11)
N17 C56 C57 C58 -177.2(7)
C56 C57 C58 C59 0.0(13)
C57 C58 C59 C60 -0.7(15)
C58 C59 C60 C61 1.2(13)
C55 N18 C61 C60 -178.0(8)
C54 N18 C61 C60 6.4(11)
C55 N18 C61 C56 1.8(7)
C54 N18 C61 C56 -173.8(5)
C59 C60 C61 N18 178.8(7)
C59 C60 C61 C56 -1.0(11)
N17 C56 C61 N18 -1.6(7)
C57 C56 C61 N18 -179.6(6)
N17 C56 C61 C60 178.2(6)
C57 C56 C61 C60 0.3(10)
C63 N6 C62 C52 2.0(9)
C64 N6 C62 C52 -177.5(5)
C51 C52 C62 N6 -92.9(7)
C53 C52 C62 N6 90.2(6)
C69 N5 C63 N6 -1.0(7)
Re2 N5 C63 N6 179.4(4)
C64 N6 C63 N5 -0.2(7)
C62 N6 C63 N5 -179.8(5)
C63 N6 C64 C65 -180.0(7)
C62 N6 C64 C65 -0.4(11)
C63 N6 C64 C69 1.3(6)
C62 N6 C64 C69 -179.1(5)
N6 C64 C65 C66 -178.2(7)
C69 C64 C65 C66 0.3(11)
C64 C65 C66 C67 -1.2(12)
C65 C66 C67 C68 1.1(13)
C66 C67 C68 C69 -0.1(12)
C67 C68 C69 C64 -0.8(10)
C67 C68 C69 N5 -179.0(7)
C65 C64 C69 C68 0.7(10)
N6 C64 C69 C68 179.6(6)
C65 C64 C69 N5 179.2(6)
N6 C64 C69 N5 -1.9(7)
C63 N5 C69 C68 -179.9(7)
Re2 N5 C69 C68 -0.2(10)
C63 N5 C69 C64 1.8(7)
Re2 N5 C69 C64 -178.6(4)
C71 N21 C70 C51 1.4(9)
C77 N21 C70 C51 -178.8(5)
C52 C51 C70 N21 -94.6(7)
C50 C51 C70 N21 88.3(7)
C72 N22 C71 N21 -0.6(7)
Re6 N22 C71 N21 -177.2(4)
C77 N21 C71 N22 -0.1(7)
C70 N21 C71 N22 179.7(6)
C71 N22 C72 C73 178.9(7)
Re6 N22 C72 C73 -4.5(10)
C71 N22 C72 C77 1.1(7)
Re6 N22 C72 C77 177.7(4)
C77 C72 C73 C74 -2.7(10)
N22 C72 C73 C74 179.7(7)
C72 C73 C74 C75 0.5(11)
C73 C74 C75 C76 1.3(12)
C74 C75 C76 C77 -0.9(12)
C75 C76 C77 C72 -1.3(11)
C75 C76 C77 N21 -178.1(7)
C73 C72 C77 C76 3.2(11)
N22 C72 C77 C76 -178.7(6)
C73 C72 C77 N21 -179.2(6)
N22 C72 C77 N21 -1.2(7)
C71 N21 C77 C76 178.0(7)
C70 N21 C77 C76 -1.8(11)
C71 N21 C77 C72 0.8(7)
C70 N21 C77 C72 -179.0(5)
C79 N10 C78 C50 30.0(9)
C80 N10 C78 C50 -159.9(5)
C49 C50 C78 N10 -98.6(6)
C51 C50 C78 N10 84.1(7)
C85 N9 C79 N10 -0.4(7)
Re3 N9 C79 N10 167.2(4)
C80 N10 C79 N9 -1.2(7)
C78 N10 C79 N9 170.2(5)
C79 N10 C80 C81 -176.6(7)
C78 N10 C80 C81 11.5(10)
C79 N10 C80 C85 2.3(6)
C78 N10 C80 C85 -169.7(5)
N10 C80 C81 C82 179.0(7)
C85 C80 C81 C82 0.4(10)
C80 C81 C82 C83 0.0(11)
C81 C82 C83 C84 0.8(13)
C82 C83 C84 C85 -1.9(11)
C83 C84 C85 N9 -175.2(7)
C83 C84 C85 C80 2.2(10)
C79 N9 C85 C84 179.5(7)
Re3 N9 C85 C84 12.2(10)
C79 N9 C85 C80 1.9(7)
Re3 N9 C85 C80 -165.4(4)
C81 C80 C85 C84 -1.6(10)
N10 C80 C85 C84 179.5(6)
C81 C80 C85 N9 176.4(6)
N10 C80 C85 N9 -2.6(6)
C87 N14 C86 C49 25.8(8)
C93 N14 C86 C49 -165.3(5)
C50 C49 C86 N14 -99.2(6)
C48 C49 C86 N14 84.2(7)
C88 N13 C87 N14 -0.5(7)
Re4 N13 C87 N14 170.6(4)
C93 N14 C87 N13 -1.3(7)
C86 N14 C87 N13 169.0(5)
C87 N13 C88 C93 2.2(7)
Re4 N13 C88 C93 -168.5(4)
C87 N13 C88 C89 -179.5(7)
Re4 N13 C88 C89 9.8(10)
C93 C88 C89 C90 -1.7(10)
N13 C88 C89 C90 -179.8(7)
C88 C89 C90 C91 2.5(12)
C89 C90 C91 C92 -1.3(14)
C90 C91 C92 C93 -0.6(13)
C87 N14 C93 C92 -178.9(7)
C86 N14 C93 C92 10.0(11)
C87 N14 C93 C88 2.6(7)
C86 N14 C93 C88 -168.5(5)
C91 C92 C93 N14 -177.0(7)
C91 C92 C93 C88 1.4(11)
N13 C88 C93 N14 -3.0(7)
C89 C88 C93 N14 178.5(6)
N13 C88 C93 C92 178.3(6)
C89 C88 C93 C92 -0.2(10)
C95 N24 C94 N23 -2.9(7)
Re4 N24 C94 N23 -174.9(4)
C100 N23 C94 N24 3.5(7)
Re6 N23 C94 N24 -177.9(4)
C94 N24 C95 C100 1.0(6)
Re4 N24 C95 C100 172.5(4)
C94 N24 C95 C96 -176.7(6)
Re4 N24 C95 C96 -5.2(9)
N24 C95 C96 C97 174.8(6)
C100 C95 C96 C97 -2.6(9)
C95 C96 C97 C98 -1.1(10)
C96 C97 C98 C99 3.9(11)
C97 C98 C99 C100 -2.8(10)
C98 C99 C100 C95 -1.0(10)
C98 C99 C100 N23 -174.9(6)
N24 C95 C100 C99 -174.2(6)
C96 C95 C100 C99 3.7(9)
N24 C95 C100 N23 1.0(7)
C96 C95 C100 N23 178.9(5)
C94 N23 C100 C99 172.1(7)
Re6 N23 C100 C99 -6.5(10)
C94 N23 C100 C95 -2.5(6)
Re6 N23 C100 C95 178.9(4)
C102 N19 C101 N20 4.0(7)
Re5 N19 C101 N20 -178.7(4)
C107 N20 C101 N19 -4.0(7)
Re6 N20 C101 N19 178.6(4)
C101 N19 C102 C103 169.6(7)
Re5 N19 C102 C103 -7.7(10)
C101 N19 C102 C107 -2.2(7)
Re5 N19 C102 C107 -179.5(4)
C107 C102 C103 C104 -1.4(9)
N19 C102 C103 C104 -172.2(6)
C102 C103 C104 C105 -1.1(10)
C103 C104 C105 C106 2.2(10)
C104 C105 C106 C107 -0.7(10)
C101 N20 C107 C102 2.2(7)
Re6 N20 C107 C102 179.6(4)
C101 N20 C107 C106 -172.8(7)
Re6 N20 C107 C106 4.5(10)
C103 C102 C107 N20 -172.8(6)
N19 C102 C107 N20 0.0(7)
C103 C102 C107 C106 2.9(10)
N19 C102 C107 C106 175.6(6)
C105 C106 C107 N20 172.8(6)
C105 C106 C107 C102 -1.8(9)
C114 N15 C108 N16 4.2(7)
Re4 N15 C108 N16 -178.8(4)
C109 N16 C108 N15 -3.6(7)
Re5 N16 C108 N15 -175.4(4)
C108 N16 C109 C114 1.4(6)
Re5 N16 C109 C114 172.6(4)
C108 N16 C109 C110 -173.7(7)
Re5 N16 C109 C110 -2.5(10)
N16 C109 C110 C111 174.7(6)
C114 C109 C110 C111 0.1(9)
C109 C110 C111 C112 0.5(10)
C110 C111 C112 C113 -0.5(10)
C111 C112 C113 C114 -0.2(9)
N16 C109 C114 N15 1.0(7)
C110 C109 C114 N15 176.6(5)
N16 C109 C114 C113 -176.4(5)
C110 C109 C114 C113 -0.8(9)
C108 N15 C114 C109 -2.9(6)
Re4 N15 C114 C109 -179.9(4)
C108 N15 C114 C113 174.2(6)
Re4 N15 C114 C113 -2.8(9)
C112 C113 C114 C109 0.8(9)
C112 C113 C114 N15 -176.0(6)
C120 C115 C116 C117 0.9(13)
C121 C115 C116 C117 178.8(9)
C115 C116 C117 C118 -0.7(13)
C116 C117 C118 C119 0.8(14)
C117 C118 C119 C120 -1.1(14)
C118 C119 C120 C115 1.4(13)
C116 C115 C120 C119 -1.2(12)
C121 C115 C120 C119 -179.2(9)
C122 C123 C124 C125 173.4(15)
C128 C123 C124 C125 -2(2)
C123 C124 C125 C126 6(3)
C124 C125 C126 C127 -13(5)
C125 C126 C127 C128 12(5)
C126 C127 C128 C123 -1.7(17)
C124 C123 C128 C127 -0.2(15)
C122 C123 C128 C127 -175.9(12)
